data_4114026
loop_
_publ_author_name
'Jean-Pascal Bourgeois'
'Makoto Fujita'
'Masaki Kawano'
'Shigeru Sakamoto'
'Kentaro Yamaguchi'

_publ_contact_author 'Makoto Fujita'
_publ_contact_author_email mfujita@appchem.t.u-tokyo.ac.jp
_publ_section_title
;
 A Cationic Guest in a 24+ Cationic Host
;
_journal_name_full 'Journal of the American Chemical Society'
_journal_page_first 9260
_journal_page_last 9261
_journal_paper_doi 10.1021/ja0349002
_journal_volume 125
_journal_year 2003
_chemical_formula_sum 'C117.75 H88 B2 F39.5 N24.5 O46.63 Pd6 S10.5'
_chemical_formula_weight 4339.28
_chemical_name_systematic
; 
 ? 
;
_space_group_IT_number 15
_symmetry_cell_setting monoclinic
_symmetry_space_group_name_Hall '-C 2yc'
_symmetry_space_group_name_H-M 'C 1 2/c 1'
_atom_sites_solution_hydrogens geom
_atom_sites_solution_primary direct
_atom_sites_solution_secondary difmap
_audit_creation_method SHELXL-97
_cell_angle_alpha 90.00
_cell_angle_beta 104.308(3)
_cell_angle_gamma 90.00
_cell_formula_units_Z 8
_cell_length_a 39.300(6)
_cell_length_b 37.740(6)
_cell_length_c 25.965(4)
_cell_measurement_reflns_used 1024
_cell_measurement_temperature 113(2)
_cell_measurement_theta_max 15
_cell_measurement_theta_min 2
_cell_volume 37316(10)
_computing_cell_refinement 'Bruker SMART'
_computing_data_collection 'Bruker SMART'
_computing_data_reduction 'Bruker SAINT & SADABS'
_computing_molecular_graphics 'Bruker XP'
_computing_publication_material 'Bruker SHELXTL'
_computing_structure_refinement 'SHELXL-97 (Sheldrick, 1997)'
_computing_structure_solution 'SHELXS-97 (Sheldrick, 1990)'
_diffrn_ambient_temperature 113(2)
_diffrn_measured_fraction_theta_full 0.985
_diffrn_measured_fraction_theta_max 0.985
_diffrn_measurement_device_type 'Bruker SMART1000 CCD area detector system'
_diffrn_measurement_method 'omega scan'
_diffrn_radiation_monochromator graphite
_diffrn_radiation_source 'fine-focus sealed tube'
_diffrn_radiation_type MoK\a
_diffrn_radiation_wavelength 0.71073
_diffrn_reflns_av_R_equivalents 0.1130
_diffrn_reflns_av_sigmaI/netI 0.1576
_diffrn_reflns_limit_h_max 51
_diffrn_reflns_limit_h_min -38
_diffrn_reflns_limit_k_max 49
_diffrn_reflns_limit_k_min -46
_diffrn_reflns_limit_l_max 32
_diffrn_reflns_limit_l_min -33
_diffrn_reflns_number 118548
_diffrn_reflns_theta_full 27.59
_diffrn_reflns_theta_max 27.59
_diffrn_reflns_theta_min 1.66
_diffrn_standards_decay_% none
_exptl_absorpt_coefficient_mu 0.797
_exptl_crystal_colour transparent
_exptl_crystal_density_diffrn 1.545
_exptl_crystal_description cubic
_exptl_crystal_F_000 17188
_exptl_crystal_size_max 0.80
_exptl_crystal_size_mid 0.80
_exptl_crystal_size_min 0.80
_refine_diff_density_max 3.031
_refine_diff_density_min -1.332
_refine_diff_density_rms 0.218
_refine_ls_extinction_method none
_refine_ls_goodness_of_fit_ref 1.145
_refine_ls_hydrogen_treatment ride
_refine_ls_matrix_type full
_refine_ls_number_parameters 1738
_refine_ls_number_reflns 42630
_refine_ls_number_restraints 1620
_refine_ls_restrained_S_all 1.155
_refine_ls_R_factor_all 0.2531
_refine_ls_R_factor_gt 0.1087
_refine_ls_shift/su_max 0.019
_refine_ls_shift/su_mean 0.001
_refine_ls_structure_factor_coef Fsqd
_refine_ls_weighting_details 'calc w=1/[\s^2^(Fo^2^)+(0.2000P)^2^+0.0000P] where P=(Fo^2^+2Fc^2^)/3'
_refine_ls_weighting_scheme calc
_refine_ls_wR_factor_gt 0.2922
_refine_ls_wR_factor_ref 0.3994
_reflns_number_gt 17214
_reflns_number_total 42630
_reflns_threshold_expression >2sigma(I)
_cod_data_source_file ja0349002si20030227_051827.cif
_cod_data_source_block jpto08
_cod_original_formula_sum 'C117.75 H88 B2 F39.50 N24.50 O46.63 Pd6 S10.50'
_cod_database_code 4114026

loop_
_symmetry_equiv_pos_as_xyz
'x, y, z'
'-x, y, -z+1/2'
'x+1/2, y+1/2, z'
'-x+1/2, y+1/2, -z+1/2'
'-x, -y, -z'
'x, -y, z-1/2'
'-x+1/2, -y+1/2, -z'
'x+1/2, -y+1/2, z-1/2'

loop_
_atom_site_label
_atom_site_type_symbol
_atom_site_fract_x
_atom_site_fract_y
_atom_site_fract_z
_atom_site_U_iso_or_equiv
_atom_site_adp_type
_atom_site_occupancy
_atom_site_symmetry_multiplicity
_atom_site_calc_flag
_atom_site_refinement_flags
_atom_site_disorder_assembly
_atom_site_disorder_group
Pd1 Pd 0.10742(2) 0.40099(2) 0.49252(4) 0.0341(2) Uani 1 1 d . . .
N1 N 0.1043(2) 0.3486(2) 0.5101(4) 0.033(2) Uani 1 1 d . . .
N2 N 0.0564(2) 0.4000(2) 0.4475(4) 0.035(2) Uani 1 1 d . . .
Pd2 Pd 0.05399(3) 0.29246(3) 0.61101(4) 0.0392(2) Uani 1 1 d . A .
N3 N 0.0273(3) 0.2808(3) 0.6661(4) 0.051(3) Uani 1 1 d . . .
N4 N 0.0983(3) 0.2837(3) 0.6707(4) 0.055(3) Uani 1 1 d . . .
C21X C 0.0575(7) 0.2677(10) 0.7146(10) 0.054(8) Uiso 0.61(6) 1 d P A 1
H21A H 0.0488 0.2687 0.7472 0.065 Uiso 0.61(6) 1 calc PR A 1
H21B H 0.0628 0.2426 0.7086 0.065 Uiso 0.61(6) 1 calc PR A 1
C22X C 0.0912(7) 0.2886(10) 0.7238(10) 0.061(9) Uiso 0.61(6) 1 d P A 1
H22A H 0.0877 0.3139 0.7315 0.073 Uiso 0.61(6) 1 calc PR A 1
H22B H 0.1100 0.2784 0.7526 0.073 Uiso 0.61(6) 1 calc PR A 1
C21Y C 0.0505(11) 0.2849(17) 0.7180(17) 0.063(14) Uiso 0.39(6) 1 d P A 2
H21C H 0.0526 0.3104 0.7274 0.076 Uiso 0.39(6) 1 calc PR A 2
H21D H 0.0405 0.2725 0.7446 0.076 Uiso 0.39(6) 1 calc PR A 2
C22Y C 0.0825(10) 0.2716(12) 0.7193(13) 0.041(11) Uiso 0.39(6) 1 d P A 2
H22C H 0.0811 0.2454 0.7195 0.049 Uiso 0.39(6) 1 calc PR A 2
H22D H 0.0990 0.2790 0.7530 0.049 Uiso 0.39(6) 1 calc PR A 2
Pd3 Pd -0.04466(2) 0.39266(2) 0.47754(4) 0.0376(2) Uani 1 1 d . . .
N5 N -0.0298(3) 0.3424(3) 0.5014(4) 0.038(2) Uani 1 1 d . . .
N6 N -0.0627(3) 0.4423(3) 0.4532(4) 0.047(3) Uani 1 1 d . . .
Pd4 Pd 0.17153(3) 0.06795(3) 0.37928(4) 0.0454(3) Uani 1 1 d . . .
N7 N 0.1779(2) 0.1200(2) 0.3624(4) 0.037(2) Uani 1 1 d . . .
N8 N 0.1337(3) 0.0635(3) 0.3097(5) 0.054(3) Uani 1 1 d . . .
Pd5 Pd 0.22276(2) 0.17527(3) 0.25438(4) 0.0423(3) Uani 1 1 d . . .
N9 N 0.1795(3) 0.1602(3) 0.1983(4) 0.041(2) Uani 1 1 d . . .
N10 N 0.1982(2) 0.1630(3) 0.3131(4) 0.035(2) Uani 1 1 d . . .
Pd6X Pd 0.13784(16) 0.05743(17) 0.1526(3) 0.0413(9) Uani 0.652(15) 1 d PD B 1
N61X N 0.1272(6) 0.0055(4) 0.1368(9) 0.063(5) Uiso 0.652(15) 1 d PD B 1
H61E H 0.1446 -0.0084 0.1574 0.076 Uiso 0.652(15) 1 calc PR B 1
H61F H 0.1062 -0.0005 0.1439 0.076 Uiso 0.652(15) 1 calc PR B 1
N62X N 0.1482(6) 0.0571(5) 0.0811(7) 0.060(5) Uiso 0.652(15) 1 d PD B 1
H62E H 0.1314 0.0703 0.0581 0.072 Uiso 0.652(15) 1 calc PR B 1
H62F H 0.1696 0.0679 0.0836 0.072 Uiso 0.652(15) 1 calc PR B 1
C61X C 0.1255(10) 0.0002(10) 0.0785(15) 0.116(11) Uiso 0.652(15) 1 d PD B 1
H61A H 0.1304 -0.0250 0.0727 0.140 Uiso 0.652(15) 1 calc PR B 1
H61B H 0.1013 0.0053 0.0577 0.140 Uiso 0.652(15) 1 calc PR B 1
C62X C 0.1491(8) 0.0213(8) 0.0588(13) 0.091(8) Uiso 0.652(15) 1 d PD B 1
H62A H 0.1419 0.0222 0.0195 0.109 Uiso 0.652(15) 1 calc PR B 1
H62B H 0.1731 0.0114 0.0697 0.109 Uiso 0.652(15) 1 calc PR B 1
Pd6Y Pd 0.1373(3) 0.0635(3) 0.1403(4) 0.0413(9) Uani 0.348(15) 1 d PD B 2
N61Y N 0.1380(12) 0.0093(6) 0.1494(18) 0.063(5) Uiso 0.348(15) 1 d PD B 2
H61G H 0.1529 0.0030 0.1814 0.076 Uiso 0.348(15) 1 calc PR B 2
H61H H 0.1158 0.0012 0.1488 0.076 Uiso 0.348(15) 1 calc PR B 2
N62Y N 0.1650(10) 0.0528(10) 0.0892(13) 0.060(5) Uiso 0.348(15) 1 d PD B 2
H62G H 0.1517 0.0577 0.0555 0.072 Uiso 0.348(15) 1 calc PR B 2
H62H H 0.1844 0.0674 0.0957 0.072 Uiso 0.348(15) 1 calc PR B 2
C61Y C 0.1504(18) -0.0060(18) 0.104(3) 0.116(11) Uiso 0.348(15) 1 d PD B 2
H61C H 0.1592 -0.0304 0.1138 0.140 Uiso 0.348(15) 1 calc PR B 2
H61D H 0.1303 -0.0077 0.0727 0.140 Uiso 0.348(15) 1 calc PR B 2
C62Y C 0.1773(15) 0.0143(14) 0.091(2) 0.091(8) Uiso 0.348(15) 1 d PD B 2
H62C H 0.1809 0.0069 0.0564 0.109 Uiso 0.348(15) 1 calc PR B 2
H62D H 0.1997 0.0113 0.1186 0.109 Uiso 0.348(15) 1 calc PR B 2
N11 N 0.0082(3) 0.3014(3) 0.5539(4) 0.042(2) Uani 1 1 d . . .
N12 N 0.1136(3) 0.4529(3) 0.4780(4) 0.045(3) Uani 1 1 d . . .
H12B H 0.1164 0.4557 0.4441 0.054 Uiso 1 1 calc R . .
H12C H 0.0941 0.4654 0.4808 0.054 Uiso 1 1 calc R . .
N13 N 0.0823(2) 0.3045(2) 0.5570(4) 0.034(2) Uani 1 1 d . . .
N14 N 0.1212(3) 0.0604(2) 0.2168(4) 0.041(2) Uani 1 1 d . . .
N15 N 0.2478(3) 0.1908(3) 0.1982(5) 0.059(3) Uani 1 1 d . . .
H15B H 0.2461 0.1734 0.1728 0.071 Uiso 1 1 calc R . .
H15C H 0.2378 0.2112 0.1818 0.071 Uiso 1 1 calc R . .
N16 N -0.0886(3) 0.3897(3) 0.5041(4) 0.044(3) Uani 1 1 d . . .
H16B H -0.1051 0.3757 0.4820 0.053 Uiso 1 1 calc R . .
H16C H -0.0836 0.3802 0.5378 0.053 Uiso 1 1 calc R . .
N17 N 0.1453(3) 0.1128(3) 0.1547(4) 0.044(3) Uani 1 1 d . . .
N18 N 0.1574(3) 0.4047(3) 0.5362(5) 0.046(3) Uani 1 1 d . . .
H18B H 0.1579 0.4042 0.5718 0.055 Uiso 1 1 calc R . .
H18C H 0.1703 0.3858 0.5289 0.055 Uiso 1 1 calc R . .
N19 N 0.2686(3) 0.1899(3) 0.3055(5) 0.053(3) Uani 1 1 d . . .
H19B H 0.2641 0.2011 0.3345 0.064 Uiso 1 1 calc R . .
H19C H 0.2820 0.1701 0.3172 0.064 Uiso 1 1 calc R . .
N20 N 0.2087(3) 0.0693(4) 0.4487(5) 0.071(4) Uani 1 1 d . . .
H20F H 0.2267 0.0841 0.4458 0.086 Uiso 1 1 calc R . .
H20G H 0.1992 0.0777 0.4754 0.086 Uiso 1 1 calc R . .
N21 N 0.1682(3) 0.0161(3) 0.3978(5) 0.061(3) Uani 1 1 d . . .
H21B H 0.1452 0.0103 0.3957 0.073 Uiso 1 1 calc R . .
H21C H 0.1760 0.0023 0.3738 0.073 Uiso 1 1 calc R . .
N22 N -0.0037(3) 0.3968(2) 0.4432(3) 0.033(2) Uani 1 1 d . . .
C1 C 0.1109(3) 0.2879(3) 0.4909(4) 0.031(2) Uani 1 1 d . . .
C2 C 0.1153(3) 0.3232(3) 0.4815(5) 0.035(3) Uani 1 1 d . A .
H2A H 0.1264 0.3299 0.4543 0.043 Uiso 1 1 calc R . .
C3 C 0.0880(3) 0.3376(3) 0.5471(4) 0.034(3) Uani 1 1 d . A .
H3A H 0.0799 0.3552 0.5675 0.041 Uiso 1 1 calc R . .
C4 C 0.0933(3) 0.2796(3) 0.5295(5) 0.038(3) Uani 1 1 d . A .
H4A H 0.0891 0.2555 0.5361 0.046 Uiso 1 1 calc R . .
C5 C 0.1656(3) 0.1806(3) 0.3738(4) 0.031(2) Uani 1 1 d . . .
C6 C 0.1243(3) 0.1716(3) 0.1367(5) 0.044(3) Uani 1 1 d . . .
C7 C 0.0742(3) 0.0663(3) 0.2597(6) 0.044(3) Uani 1 1 d . . .
C8 C -0.0104(3) 0.3925(3) 0.3893(4) 0.038(3) Uani 1 1 d . . .
H8A H -0.0340 0.3903 0.3691 0.045 Uiso 1 1 calc R . .
C9 C 0.1237(3) 0.2601(3) 0.4596(5) 0.036(3) Uani 1 1 d . A .
C10 C 0.1509(3) 0.2090(3) 0.4032(5) 0.035(3) Uani 1 1 d . . .
C11 C 0.1697(3) 0.2399(3) 0.4175(5) 0.046(3) Uani 1 1 d . A .
H11A H 0.1914 0.2437 0.4086 0.055 Uiso 1 1 calc R . .
C12 C -0.0459(3) 0.3148(3) 0.4719(5) 0.043(3) Uani 1 1 d . A .
H12A H -0.0646 0.3198 0.4419 0.052 Uiso 1 1 calc R . .
C13 C 0.0989(3) 0.0671(3) 0.3073(6) 0.046(3) Uani 1 1 d . B .
H13A H 0.0915 0.0701 0.3393 0.055 Uiso 1 1 calc R . .
C14 C 0.0300(3) 0.4012(3) 0.4706(5) 0.035(3) Uani 1 1 d . . .
H14A H 0.0348 0.4054 0.5078 0.042 Uiso 1 1 calc R . .
C15 C 0.1429(3) 0.0599(3) 0.2648(5) 0.042(3) Uani 1 1 d . B .
H15A H 0.1671 0.0567 0.2668 0.050 Uiso 1 1 calc R . .
C16 C -0.0035(3) 0.3336(3) 0.5418(5) 0.041(3) Uani 1 1 d . A .
H16A H 0.0080 0.3523 0.5639 0.049 Uiso 1 1 calc R . .
C17 C 0.1837(3) 0.1889(3) 0.3368(5) 0.037(3) Uani 1 1 d . . .
H17A H 0.1862 0.2130 0.3276 0.044 Uiso 1 1 calc R . .
C18 C -0.0369(3) 0.2804(3) 0.4828(5) 0.044(3) Uani 1 1 d . . .
C19 C 0.1055(3) 0.2288(3) 0.4442(5) 0.037(3) Uani 1 1 d . . .
H19A H 0.0837 0.2249 0.4528 0.044 Uiso 1 1 calc R A .
C20 C 0.1191(3) 0.2032(3) 0.4163(5) 0.036(3) Uani 1 1 d . A .
H20A H 0.1065 0.1818 0.4061 0.044 Uiso 1 1 calc R . .
C21 C 0.1549(3) 0.1828(3) 0.1733(5) 0.048(3) Uani 1 1 d . B .
H21E H 0.1582 0.2074 0.1805 0.057 Uiso 1 1 calc R . .
C22 C 0.1630(3) 0.1458(4) 0.3853(5) 0.047(3) Uani 1 1 d . . .
H22E H 0.1503 0.1394 0.4106 0.056 Uiso 1 1 calc R . .
C23 C 0.0496(3) 0.3945(3) 0.3942(4) 0.037(3) Uani 1 1 d . . .
H23A H 0.0687 0.3929 0.3779 0.044 Uiso 1 1 calc R . .
C24 C 0.1743(4) 0.1249(3) 0.1865(6) 0.049(3) Uani 1 1 d . B .
H24A H 0.1924 0.1085 0.2018 0.059 Uiso 1 1 calc R . .
C25 C 0.1556(3) 0.2653(3) 0.4456(5) 0.044(3) Uani 1 1 d . . .
H25A H 0.1680 0.2868 0.4555 0.053 Uiso 1 1 calc R A .
C26 C 0.0163(4) 0.3914(3) 0.3636(4) 0.040(3) Uani 1 1 d . . .
C27 C -0.0562(3) 0.2509(4) 0.4492(5) 0.048(3) Uani 1 1 d . A .
C28 C -0.0607(4) 0.2192(4) 0.4737(6) 0.058(4) Uani 1 1 d . . .
H28A H -0.0489 0.2153 0.5098 0.069 Uiso 1 1 calc R A .
C29 C 0.0866(3) 0.0636(3) 0.2148(6) 0.047(3) Uani 1 1 d . B .
H29A H 0.0703 0.0640 0.1810 0.057 Uiso 1 1 calc R . .
C30 C 0.0993(3) 0.1981(3) 0.1079(5) 0.049(3) Uani 1 1 d . B .
C31 C 0.1731(3) 0.4400(4) 0.5220(7) 0.057(4) Uani 1 1 d . . .
H31A H 0.1941 0.4467 0.5503 0.069 Uiso 1 1 calc R . .
H31B H 0.1801 0.4377 0.4880 0.069 Uiso 1 1 calc R . .
C32 C 0.2224(6) 0.0315(5) 0.4614(8) 0.097(7) Uani 1 1 d . . .
H32A H 0.2376 0.0243 0.4380 0.116 Uiso 1 1 calc R . .
H32B H 0.2359 0.0295 0.4990 0.116 Uiso 1 1 calc R . .
C33 C -0.0080(3) 0.2745(3) 0.5241(5) 0.041(3) Uani 1 1 d . A .
H33A H 0.0006 0.2510 0.5316 0.050 Uiso 1 1 calc R . .
C34 C -0.1019(4) 0.4262(4) 0.5047(7) 0.065(5) Uani 1 1 d . . .
H34A H -0.0882 0.4389 0.5365 0.078 Uiso 1 1 calc R . .
H34B H -0.1268 0.4257 0.5064 0.078 Uiso 1 1 calc R . .
C35 C 0.1948(3) 0.1295(3) 0.3283(5) 0.043(3) Uani 1 1 d . . .
H35A H 0.2057 0.1114 0.3127 0.052 Uiso 1 1 calc R . .
C36 C 0.1213(3) 0.1365(3) 0.1280(5) 0.045(3) Uani 1 1 d . B .
H36A H 0.1015 0.1279 0.1022 0.054 Uiso 1 1 calc R . .
C37 C -0.0717(3) 0.2557(4) 0.3967(5) 0.047(3) Uani 1 1 d . . .
H37A H -0.0681 0.2773 0.3800 0.056 Uiso 1 1 calc R A .
C38 C -0.0988(4) 0.4451(3) 0.4555(6) 0.056(4) Uani 1 1 d . . .
H38A H -0.1144 0.4341 0.4237 0.068 Uiso 1 1 calc R . .
H38B H -0.1056 0.4703 0.4569 0.068 Uiso 1 1 calc R . .
C39 C 0.1453(3) 0.4662(3) 0.5176(6) 0.049(3) Uani 1 1 d . . .
H39A H 0.1528 0.4892 0.5058 0.058 Uiso 1 1 calc R . .
H39B H 0.1399 0.4697 0.5525 0.058 Uiso 1 1 calc R . .
C40 C 0.0826(4) 0.1931(4) 0.0546(6) 0.057(4) Uani 1 1 d . . .
H40A H 0.0861 0.1717 0.0373 0.069 Uiso 1 1 calc R B .
C41 C 0.2874(4) 0.2133(5) 0.2789(7) 0.070(5) Uani 1 1 d . . .
H41A H 0.3123 0.2152 0.2989 0.084 Uiso 1 1 calc R . .
H41B H 0.2768 0.2372 0.2753 0.084 Uiso 1 1 calc R . .
C42 C 0.0929(4) 0.2292(3) 0.1330(6) 0.051(3) Uani 1 1 d . . .
H42A H 0.1028 0.2325 0.1700 0.061 Uiso 1 1 calc R B .
C43 C 0.2846(4) 0.1970(5) 0.2252(8) 0.080(6) Uani 1 1 d . . .
H43A H 0.2953 0.2130 0.2034 0.095 Uiso 1 1 calc R . .
H43B H 0.2976 0.1743 0.2293 0.095 Uiso 1 1 calc R . .
C44 C 0.1894(5) 0.0090(5) 0.4511(8) 0.087(6) Uani 1 1 d . . .
H44A H 0.1958 -0.0164 0.4547 0.104 Uiso 1 1 calc R . .
H44B H 0.1758 0.0148 0.4775 0.104 Uiso 1 1 calc R . .
C45 C 0.0080(4) 0.3891(3) 0.3049(5) 0.046(3) Uani 1 1 d . . .
C46 C 0.0213(7) 0.3703(7) 0.2802(8) 0.043(6) Uani 0.50 1 d P . .
H46A H 0.0385 0.3545 0.2997 0.052 Uiso 0.50 1 calc PR . .
C47 C -0.0143(6) 0.3684(7) 0.2767(9) 0.040(6) Uani 0.50 1 d P . .
H47A H -0.0263 0.3516 0.2931 0.048 Uiso 0.50 1 calc PR . .
C48 C -0.0252(7) 0.4066(8) 0.2757(9) 0.047(7) Uani 0.50 1 d P . .
H48A H -0.0401 0.4176 0.2947 0.056 Uiso 0.50 1 calc PR . .
C49 C -0.0342(7) 0.4067(7) 0.2201(9) 0.045(6) Uani 0.50 1 d P . .
H49A H -0.0553 0.4170 0.1997 0.054 Uiso 0.50 1 calc PR . .
C50 C 0.0362(3) 0.0682(3) 0.2542(6) 0.048(3) Uani 1 1 d . B .
C51 C 0.0241(6) 0.0855(7) 0.2922(12) 0.046(6) Uani 0.50 1 d P . .
H51A H 0.0399 0.0966 0.3213 0.055 Uiso 0.50 1 calc PR B .
C52 C 0.0151(7) 0.0517(7) 0.2120(11) 0.048(6) Uani 0.50 1 d P . .
H52A H 0.0243 0.0411 0.1850 0.057 Uiso 0.50 1 calc PR B .
C53 C 0.0225(6) 0.0511(7) 0.2902(15) 0.065(9) Uani 0.50 1 d P . .
H53A H 0.0379 0.0382 0.3178 0.078 Uiso 0.50 1 calc PR B .
C54 C 0.0138(6) 0.0866(7) 0.2126(10) 0.045(7) Uani 0.50 1 d P . .
H54A H 0.0230 0.0997 0.1878 0.054 Uiso 0.50 1 calc PR B .
N1C N 0.0000 0.2266(4) 0.2500 0.061(5) Uani 1 2 d SD . .
C1C C -0.0059(8) 0.2198(7) 0.3054(8) 0.057(6) Uani 0.50 1 d PDU C 1
H1CC H -0.0028 0.2430 0.3235 0.068 Uiso 0.50 1 calc PR C 1
H1CD H -0.0311 0.2138 0.2994 0.068 Uiso 0.50 1 calc PR C 1
C2C C 0.0112(17) 0.1963(12) 0.3422(15) 0.077(9) Uani 0.50 1 d PDU C 1
C3C C 0.0154(12) 0.1625(10) 0.3688(14) 0.098(9) Uani 0.50 1 d PDU C 1
H3CC H 0.0392 0.1528 0.3716 0.117 Uiso 0.50 1 calc PR C 1
H3CD H -0.0023 0.1453 0.3498 0.117 Uiso 0.50 1 calc PR C 1
C4C C 0.010(2) 0.1707(19) 0.423(2) 0.126(17) Uani 0.50 1 d PDU C 1
H4CA H 0.0177 0.1505 0.4462 0.189 Uiso 0.50 1 calc PR C 1
H4CB H -0.0149 0.1753 0.4195 0.189 Uiso 0.50 1 calc PR C 1
H4CC H 0.0238 0.1917 0.4370 0.189 Uiso 0.50 1 calc PR C 1
C5C C -0.0196(6) 0.2601(7) 0.2256(14) 0.073(8) Uani 0.50 1 d PDU C 1
H5CC H -0.0101 0.2798 0.2501 0.088 Uiso 0.50 1 calc PR C 1
H5CD H -0.0123 0.2648 0.1924 0.088 Uiso 0.50 1 calc PR C 1
C6C C -0.0552(8) 0.2632(13) 0.2134(17) 0.072(8) Uani 0.50 1 d PDU C 1
C7C C -0.0927(8) 0.2687(9) 0.2060(15) 0.070(7) Uani 0.50 1 d PDU C 1
H7CC H -0.0976 0.2699 0.2416 0.083 Uiso 0.50 1 calc PR C 1
H7CD H -0.1050 0.2475 0.1880 0.083 Uiso 0.50 1 calc PR C 1
C8C C -0.1090(7) 0.3006(7) 0.1753(14) 0.063(8) Uani 0.50 1 d PDU C 1
H8CA H -0.1344 0.3003 0.1718 0.095 Uiso 0.50 1 calc PR C 1
H8CB H -0.1043 0.3002 0.1399 0.095 Uiso 0.50 1 calc PR C 1
H8CC H -0.0988 0.3221 0.1941 0.095 Uiso 0.50 1 calc PR C 1
C1C' C 0.0065(8) 0.1927(6) 0.2831(9) 0.055(6) Uani 0.50 1 d PDU C 2
H1CA H -0.0109 0.1752 0.2639 0.067 Uiso 0.50 1 calc PR C 2
H1CB H 0.0298 0.1839 0.2809 0.067 Uiso 0.50 1 calc PR C 2
C2C' C 0.0059(16) 0.1903(14) 0.3350(12) 0.075(8) Uani 0.50 1 d PDU C 2
H2CA H 0.0114 0.2157 0.3423 0.089 Uiso 0.50 1 calc PR C 2
H2CB H 0.0292 0.1787 0.3459 0.089 Uiso 0.50 1 calc PR C 2
C3C' C -0.0024(9) 0.1841(9) 0.3855(12) 0.075(8) Uani 0.50 1 d PDU C 2
H3CA H -0.0276 0.1780 0.3781 0.090 Uiso 0.50 1 calc PR C 2
H3CB H 0.0007 0.2069 0.4051 0.090 Uiso 0.50 1 calc PR C 2
C4C' C 0.0175(18) 0.1564(16) 0.4222(19) 0.108(16) Uani 0.50 1 d PDU C 2
H4CD H 0.0069 0.1533 0.4524 0.162 Uiso 0.50 1 calc PR C 2
H4CE H 0.0420 0.1638 0.4352 0.162 Uiso 0.50 1 calc PR C 2
H4CF H 0.0165 0.1339 0.4030 0.162 Uiso 0.50 1 calc PR C 2
C5C' C -0.0405(5) 0.2316(9) 0.2410(13) 0.071(7) Uani 0.50 1 d PDU C 2
H5CA H -0.0513 0.2078 0.2346 0.085 Uiso 0.50 1 calc PR C 2
H5CB H -0.0447 0.2403 0.2749 0.085 Uiso 0.50 1 calc PR C 2
C6C' C -0.0581(10) 0.2530(11) 0.2022(15) 0.075(8) Uani 0.50 1 d PDU C 2
H6CA H -0.0752 0.2391 0.1753 0.090 Uiso 0.50 1 calc PR C 2
H6CB H -0.0416 0.2648 0.1844 0.090 Uiso 0.50 1 calc PR C 2
C7C' C -0.0763(9) 0.2793(11) 0.2260(16) 0.091(9) Uani 0.50 1 d PDU C 2
H7CA H -0.0689 0.3034 0.2182 0.109 Uiso 0.50 1 calc PR C 2
H7CB H -0.0704 0.2762 0.2651 0.109 Uiso 0.50 1 calc PR C 2
C8C' C -0.1151(9) 0.2752(11) 0.2039(19) 0.097(12) Uani 0.50 1 d PDU C 2
H8CD H -0.1274 0.2944 0.2172 0.146 Uiso 0.50 1 calc PR C 2
H8CE H -0.1227 0.2523 0.2151 0.146 Uiso 0.50 1 calc PR C 2
H8CF H -0.1206 0.2762 0.1650 0.146 Uiso 0.50 1 calc PR C 2
S1A S 0.02197(9) 0.50164(8) 0.43046(13) 0.0436(7) Uani 1 1 d D . .
O11A O -0.0064(2) 0.4776(3) 0.4152(4) 0.067(3) Uiso 1 1 d D . .
O12A O 0.0500(2) 0.4901(2) 0.4732(3) 0.055(2) Uiso 1 1 d D . .
O13A O 0.0126(2) 0.5379(2) 0.4357(4) 0.051(2) Uiso 1 1 d D . .
C1A C 0.0419(3) 0.5017(3) 0.3755(4) 0.046(3) Uiso 1 1 d D . .
F11A F 0.0696(2) 0.5220(3) 0.3829(4) 0.083(3) Uiso 1 1 d D . .
F12A F 0.0199(2) 0.5117(2) 0.3298(3) 0.077(3) Uiso 1 1 d D . .
F13A F 0.0530(2) 0.4690(2) 0.3659(4) 0.077(3) Uiso 1 1 d D . .
S2A S 0.11770(17) -0.08888(16) -0.0214(2) 0.0970(17) Uani 1 1 d . . .
O21A O 0.1192(5) -0.0539(5) -0.0117(7) 0.137(6) Uiso 1 1 d . . .
O22A O 0.1542(4) -0.1088(5) -0.0073(7) 0.128(6) Uiso 1 1 d . . .
O23A O 0.0982(4) -0.1006(4) -0.0730(6) 0.103(4) Uiso 1 1 d . . .
C2A C 0.0993(6) -0.1090(6) 0.0260(10) 0.102(7) Uiso 1 1 d . . .
F21A F 0.0655(5) -0.1009(5) 0.0209(8) 0.176(7) Uiso 1 1 d . . .
F22A F 0.0968(3) -0.1433(4) 0.0180(5) 0.125(4) Uiso 1 1 d . . .
F23A F 0.1165(3) -0.1023(3) 0.0753(6) 0.118(4) Uiso 1 1 d . . .
S3A S 0.20514(14) 0.27685(13) 0.2333(2) 0.0895(15) Uani 1 1 d D . .
O31A O 0.1760(4) 0.2966(4) 0.2035(7) 0.148(6) Uiso 1 1 d D . .
O32A O 0.1942(5) 0.2449(4) 0.2526(7) 0.152(7) Uiso 1 1 d D . .
O33A O 0.2319(3) 0.2703(4) 0.2061(5) 0.108(5) Uiso 1 1 d D . .
C3A C 0.2325(7) 0.3217(8) 0.3113(11) 0.192(15) Uiso 1 1 d D . .
F31A F 0.2278(7) 0.3346(7) 0.2643(11) 0.263(12) Uiso 1 1 d D . .
F32A F 0.2491(9) 0.2900(9) 0.3124(16) 0.40(2) Uiso 1 1 d D . .
F33A F 0.2007(6) 0.3092(7) 0.3151(10) 0.253(11) Uiso 1 1 d D . .
S4A S 0.15594(10) 0.37605(10) 0.67447(14) 0.0584(10) Uani 1 1 d D . .
O41A O 0.1467(4) 0.3401(3) 0.6630(6) 0.127(5) Uiso 1 1 d D . .
O42A O 0.1384(3) 0.4003(3) 0.6360(5) 0.091(4) Uiso 1 1 d D . .
O43A O 0.1932(2) 0.3788(3) 0.6905(5) 0.082(3) Uiso 1 1 d D . .
C4A C 0.1403(5) 0.3861(5) 0.7309(6) 0.175(13) Uiso 1 1 d D . .
F41A F 0.1430(4) 0.4186(4) 0.7419(6) 0.156(6) Uiso 1 1 d D . .
F42A F 0.1532(4) 0.3656(4) 0.7730(6) 0.154(6) Uiso 1 1 d D . .
F43A F 0.1054(4) 0.3797(5) 0.7152(7) 0.197(8) Uiso 1 1 d D . .
S5A S 0.22955(9) 0.34014(11) 0.54892(15) 0.0536(9) Uani 1 1 d . . .
O51A O 0.2461(3) 0.3151(3) 0.5864(5) 0.080(3) Uiso 1 1 d . . .
O52A O 0.2408(3) 0.3760(3) 0.5619(5) 0.082(3) Uiso 1 1 d . . .
O53A O 0.1924(2) 0.3359(2) 0.5280(4) 0.049(2) Uiso 1 1 d . . .
C5A C 0.2483(4) 0.3298(5) 0.4936(7) 0.067(4) Uiso 1 1 d . . .
F51A F 0.2355(4) 0.3479(4) 0.4502(6) 0.125(4) Uiso 1 1 d . . .
F52A F 0.2408(3) 0.2974(3) 0.4769(5) 0.114(4) Uiso 1 1 d . . .
F53A F 0.2829(3) 0.3338(3) 0.5058(4) 0.086(3) Uiso 1 1 d . . .
S6A S 0.1333(2) 0.4109(2) 0.3557(4) 0.073(2) Uani 0.561(6) 1 d PD D 1
O61A O 0.1114(5) 0.4015(6) 0.3045(6) 0.093(6) Uiso 0.561(6) 1 d PD D 1
O62A O 0.1332(6) 0.3852(5) 0.3962(7) 0.102(6) Uiso 0.561(6) 1 d PD D 1
O63A O 0.1274(5) 0.4451(4) 0.3722(7) 0.068(4) Uiso 0.561(6) 1 d PD D 1
C6A C 0.1763(4) 0.4088(6) 0.3466(8) 0.091(8) Uiso 0.561(6) 1 d PD D 1
F61A F 0.1799(5) 0.4290(5) 0.3073(7) 0.091(4) Uiso 0.561(6) 1 d PD D 1
F62A F 0.2007(5) 0.4159(6) 0.3909(8) 0.109(6) Uiso 0.561(6) 1 d PD D 1
F63A F 0.1829(8) 0.3763(6) 0.3310(12) 0.169(11) Uiso 0.561(6) 1 d PD D 1
S6B S 0.1466(3) 0.4267(3) 0.3527(5) 0.073(2) Uani 0.439(6) 1 d PD D 2
O61B O 0.1559(7) 0.4351(7) 0.3048(8) 0.093(6) Uiso 0.439(6) 1 d PD D 2
O62B O 0.1109(5) 0.4123(8) 0.3364(12) 0.102(6) Uiso 0.439(6) 1 d PD D 2
O63B O 0.1464(6) 0.4543(5) 0.3882(8) 0.068(4) Uiso 0.439(6) 1 d PD D 2
C6B C 0.1729(6) 0.3923(5) 0.3852(8) 0.091(8) Uiso 0.439(6) 1 d PD D 2
F61B F 0.1615(6) 0.3749(6) 0.4205(8) 0.091(4) Uiso 0.439(6) 1 d PD D 2
F62B F 0.1831(7) 0.3706(6) 0.3511(10) 0.109(6) Uiso 0.439(6) 1 d PD D 2
F63B F 0.2035(7) 0.4068(9) 0.4132(13) 0.169(11) Uiso 0.439(6) 1 d PD D 2
S7A S 0.18235(19) -0.03028(14) 0.2791(3) 0.110(2) Uani 1 1 d D . .
O71A O 0.1906(5) -0.0218(5) 0.2312(6) 0.177(8) Uiso 1 1 d D . .
O72A O 0.2048(4) -0.0187(5) 0.3277(6) 0.145(6) Uiso 1 1 d D . .
O73A O 0.1461(4) -0.0202(6) 0.2757(10) 0.214(10) Uiso 1 1 d D . .
C7A C 0.1794(6) -0.0770(4) 0.2825(10) 0.321(9) Uiso 1 1 d D . .
F71A F 0.1645(8) -0.0867(7) 0.3191(11) 0.321(9) Uiso 1 1 d D . .
F72A F 0.2102(6) -0.0910(7) 0.2830(13) 0.321(9) Uiso 1 1 d D . .
F73A F 0.1560(7) -0.0891(7) 0.2386(11) 0.321(9) Uiso 1 1 d D . .
S8A S 0.2390(2) 0.1082(2) 0.1037(3) 0.149(3) Uani 1 1 d D . .
O81A O 0.2673(7) 0.1255(9) 0.1370(12) 0.37(2) Uiso 1 1 d D . .
O82A O 0.2284(7) 0.0735(4) 0.1158(10) 0.229(12) Uiso 1 1 d D . .
O83A O 0.2087(5) 0.1315(6) 0.0973(11) 0.239(12) Uiso 1 1 d D . .
C8A C 0.2407(7) 0.1052(6) 0.0368(7) 0.40(4) Uiso 1 1 d D . .
F81A F 0.2670(7) 0.0892(8) 0.0268(12) 0.365(18) Uiso 1 1 d D . .
F82A F 0.2083(7) 0.0939(8) 0.0128(10) 0.344(17) Uiso 1 1 d D . .
F83A F 0.2419(5) 0.1369(5) 0.0145(8) 0.208(8) Uiso 1 1 d D . .
S9S S 0.0549(2) 0.33981(16) 0.8563(2) 0.111(2) Uani 1 1 d . . .
O91A O 0.0632(8) 0.3123(8) 0.8243(12) 0.241(12) Uiso 1 1 d . . .
O92A O 0.0157(5) 0.3408(5) 0.8512(8) 0.149(7) Uiso 1 1 d . . .
O93A O 0.0764(4) 0.3388(4) 0.9113(7) 0.118(5) Uiso 1 1 d . . .
C9A C 0.0591(7) 0.3823(8) 0.8293(11) 0.224(18) Uiso 1 1 d D . .
F91A F 0.0914(6) 0.3899(7) 0.8310(11) 0.277(12) Uiso 1 1 d D . .
F92A F 0.0376(7) 0.3866(7) 0.7819(10) 0.274(12) Uiso 1 1 d D . .
F93A F 0.0488(5) 0.4059(6) 0.8608(8) 0.197(8) Uiso 1 1 d D . .
S2C S -0.0869(7) 0.0109(6) 0.5938(11) 0.325(12) Uiso 0.526(9) 1 d PD E 3
O21C O -0.0511(8) 0.0046(12) 0.595(2) 0.325(12) Uiso 0.526(9) 1 d PD E 3
O22C O -0.0980(14) -0.0008(12) 0.6389(16) 0.325(12) Uiso 0.526(9) 1 d PD E 3
O23C O -0.1104(12) -0.0038(11) 0.5484(16) 0.325(12) Uiso 0.526(9) 1 d PD E 3
C12C C -0.0948(8) 0.0573(6) 0.5862(13) 0.325(12) Uiso 0.526(9) 1 d PD E 3
F21C F -0.1280(9) 0.0654(11) 0.582(2) 0.325(12) Uiso 0.526(9) 1 d PD . 3
F22C F -0.0849(14) 0.0711(11) 0.5455(17) 0.325(12) Uiso 0.526(9) 1 d PD E 3
F23C F -0.0775(13) 0.0743(10) 0.6292(16) 0.325(12) Uiso 0.526(9) 1 d PD E 3
S2D S 0.0654(7) 0.0131(7) 0.6805(10) 0.321(13) Uiso 0.474(9) 1 d PD . 4
O21D O 0.0407(12) -0.0099(12) 0.695(2) 0.321(13) Uiso 0.474(9) 1 d PD . 4
O22D O 0.0488(15) 0.0347(12) 0.6367(14) 0.321(13) Uiso 0.474(9) 1 d PD . 4
O23D O 0.0971(10) -0.0036(14) 0.677(2) 0.321(13) Uiso 0.474(9) 1 d PD . 4
C2D C 0.0796(8) 0.0439(8) 0.7333(11) 0.321(13) Uiso 0.474(9) 1 d PD . 4
F21D F 0.0804(16) 0.0753(8) 0.7113(19) 0.321(13) Uiso 0.474(9) 1 d PD . 4
F22D F 0.1097(11) 0.0338(14) 0.7652(18) 0.321(13) Uiso 0.474(9) 1 d PD . 4
F23D F 0.0574(13) 0.0464(15) 0.7639(18) 0.321(13) Uiso 0.474(9) 1 d PD . 4
O1S O 0.0476(2) 0.3973(2) 0.5940(3) 0.042(2) Uiso 1 1 d D . .
C11S C 0.0530(3) 0.4239(3) 0.6224(5) 0.048(3) Uiso 1 1 d D . .
C12S C 0.0423(5) 0.4249(5) 0.6738(7) 0.093(6) Uiso 1 1 d D . .
C13S C 0.0714(4) 0.4551(4) 0.6088(6) 0.068(4) Uiso 1 1 d D . .
O2S O 0.0524(4) 0.2144(4) 0.5739(6) 0.100(4) Uiso 1 1 d . . .
C21S C 0.0479(6) 0.1905(6) 0.5998(9) 0.096(6) Uiso 1 1 d . . .
C22S C 0.0136(7) 0.1629(8) 0.5777(11) 0.135(9) Uiso 1 1 d . . .
C23S C 0.0751(7) 0.1743(7) 0.6436(10) 0.118(8) Uiso 1 1 d . . .
O3S O 0.1086(7) 0.1108(8) 0.0018(11) 0.229(11) Uiso 0.97(3) 1 d PD . .
C31S C 0.1084(9) 0.1182(11) -0.0465(13) 0.229(11) Uiso 0.97(3) 1 d PD . .
C32S C 0.1387(10) 0.1128(12) -0.0708(16) 0.229(11) Uiso 0.97(3) 1 d PD . .
C33S C 0.0827(10) 0.1433(11) -0.0769(15) 0.229(11) Uiso 0.97(3) 1 d PD . .
O4S O 0.1952(5) 0.2167(5) 0.1065(8) 0.146(6) Uiso 1 1 d D . .
C41S C 0.2009(11) 0.2136(7) 0.0557(17) 0.188(14) Uiso 1 1 d D . .
C42S C 0.2325(11) 0.2274(10) 0.0555(16) 0.200(15) Uiso 1 1 d D . .
C43S C 0.1727(14) 0.1967(13) 0.012(2) 0.26(2) Uiso 1 1 d D . .
O5S O 0.2734(14) -0.0566(14) 0.419(2) 0.42(3) Uiso 1 1 d . . .
C51S C 0.2987(7) -0.0474(7) 0.3835(12) 0.129(9) Uiso 1 1 d . . .
C52S C 0.2855(12) -0.0605(12) 0.321(2) 0.239(19) Uiso 1 1 d . . .
C53S C 0.3252(8) -0.0238(8) 0.3836(11) 0.137(9) Uiso 1 1 d . . .
O6S O -0.0836(4) 0.4524(5) 0.3324(6) 0.075(5) Uiso 0.74(2) 1 d PD F 1
C61S C -0.1002(6) 0.4735(7) 0.2981(10) 0.092(9) Uiso 0.74(2) 1 d PD F 1
C62S C -0.0859(8) 0.4904(9) 0.2555(11) 0.128(13) Uiso 0.74(2) 1 d PD F 1
C63S C -0.1357(7) 0.4846(9) 0.2961(13) 0.128(12) Uiso 0.74(2) 1 d PD F 1
O6T O -0.0551(10) 0.4663(12) 0.2678(16) 0.090(18) Uiso 0.26(2) 1 d PD F 2
C61T C -0.0782(7) 0.4623(8) 0.2944(11) 0.017(9) Uiso 0.26(2) 1 d PD F 2
C62T C -0.1124(9) 0.4814(12) 0.2797(18) 0.039(13) Uiso 0.26(2) 1 d PD F 2
C63T C -0.0723(9) 0.4378(9) 0.3379(12) 0.016(9) Uiso 0.26(2) 1 d PD F 2
O7S O -0.0595(5) 0.0773(5) 0.4100(8) 0.133(8) Uiso 0.83(2) 1 d PD . .
C71S C -0.0327(6) 0.0710(6) 0.4466(11) 0.164(15) Uiso 0.83(2) 1 d PD . .
C72S C -0.0007(7) 0.0545(9) 0.4350(14) 0.160(15) Uiso 0.83(2) 1 d PD . .
C73S C -0.0297(10) 0.0816(12) 0.5012(12) 0.22(2) Uiso 0.83(2) 1 d PD . .
O8S O 0.0375(4) 0.2428(5) 0.8922(7) 0.056(5) Uiso 0.50 1 d PD G 1
C81S C 0.0687(6) 0.2375(10) 0.8908(12) 0.088(11) Uiso 0.50 1 d PD G 1
C82S C 0.0998(7) 0.2536(11) 0.9307(14) 0.099(13) Uiso 0.50 1 d PD G 1
C83S C 0.0788(11) 0.2254(15) 0.8435(15) 0.15(2) Uiso 0.50 1 d PD G 1
O9S O 0.1547(7) 0.2316(8) 0.7699(11) 0.229(11) Uiso 1 1 d D H 1
C91S C 0.1667(12) 0.2008(10) 0.7831(18) 0.42(5) Uiso 1 1 d D H 1
C92S C 0.1929(16) 0.1958(17) 0.836(2) 0.37(4) Uiso 1 1 d D H 1
C93S C 0.177(2) 0.1803(18) 0.741(3) 0.56(7) Uiso 1 1 d D H 1
S1C S 0.0178(8) 0.1883(7) 0.7611(13) 0.260(9) Uiso 0.50 1 d PD . 3
O11C O 0.0482(10) 0.1951(16) 0.8031(17) 0.260(9) Uiso 0.50 1 d PD I 3
O12C O 0.0214(13) 0.201(2) 0.7108(16) 0.260(9) Uiso 0.50 1 d PD . 3
O13C O -0.0126(11) 0.203(2) 0.775(2) 0.260(9) Uiso 0.50 1 d PD . 3
C11C C 0.0000 0.1201(11) 0.7500 0.260(9) Uiso 0.50 2 d SPD . 3
F11C F -0.0292(6) 0.1233(12) 0.7667(11) 0.260(9) Uiso 0.50 1 d PD . 3
F12C F 0.0161(9) 0.0887(10) 0.7664(10) 0.260(9) Uiso 0.50 1 d PD . 3
F13C F 0.0180(9) 0.1398(11) 0.7915(8) 0.260(9) Uiso 0.50 1 d PD J 3
O0U O 0.2188(4) 0.0537(4) 0.5707(7) 0.128(5) Uiso 1 1 d D . .
C01U C 0.2233(8) 0.0661(7) 0.6170(9) 0.151(11) Uiso 1 1 d D . .
C02U C 0.2134(8) 0.1036(7) 0.6249(12) 0.168(12) Uiso 1 1 d D . .
C03U C 0.2467(10) 0.0501(9) 0.6628(11) 0.208(16) Uiso 1 1 d D . .
O1U O -0.0961(3) 0.3655(3) 0.3815(5) 0.090(4) Uiso 1 1 d . . .
C11U C -0.1129(5) 0.3642(5) 0.3355(8) 0.079(5) Uiso 1 1 d . . .
C12U C -0.1015(6) 0.3425(7) 0.2943(10) 0.121(8) Uiso 1 1 d . . .
C13U C -0.1463(5) 0.3845(5) 0.3153(8) 0.085(5) Uiso 1 1 d . . .
O2U O -0.1571(5) 0.3622(5) 0.4411(7) 0.142(6) Uiso 1 1 d . . .
C21U C -0.1693(7) 0.3313(7) 0.4306(10) 0.118(8) Uiso 1 1 d . . .
C22U C -0.1483(7) 0.3004(7) 0.4357(10) 0.124(8) Uiso 1 1 d . . .
C23U C -0.2097(8) 0.3294(8) 0.4043(13) 0.157(11) Uiso 1 1 d . . .
O3U O 0.1446(4) 0.2406(4) 0.6208(5) 0.103(4) Uiso 1 1 d D . .
C31U C 0.1665(4) 0.2253(5) 0.6024(6) 0.092(6) Uiso 1 1 d D . .
C32U C 0.1947(6) 0.2449(7) 0.5842(11) 0.147(10) Uiso 1 1 d D . .
C33U C 0.1676(8) 0.1874(6) 0.5931(13) 0.171(12) Uiso 1 1 d D . .
O4U O 0.1609(5) 0.5348(6) 0.4476(9) 0.167(8) Uiso 1 1 d . . .
C41U C 0.1735(7) 0.5282(7) 0.4061(11) 0.110(7) Uiso 1 1 d . . .
C42U C 0.1591(8) 0.5400(8) 0.3582(13) 0.147(10) Uiso 1 1 d . . .
C43U C 0.2056(9) 0.5085(9) 0.4247(14) 0.173(12) Uiso 1 1 d . . .
O5U O 0.2243(2) 0.0714(2) 0.2630(4) 0.053(2) Uiso 1 1 d . . .
C51U C 0.2515(4) 0.0540(4) 0.2759(6) 0.063(4) Uiso 1 1 d . . .
C52U C 0.2644(6) 0.0377(6) 0.2362(10) 0.111(7) Uiso 1 1 d . . .
C53U C 0.2682(5) 0.0464(5) 0.3339(8) 0.091(6) Uiso 1 1 d . . .
O6U O -0.1864(11) 0.3047(10) 0.5345(15) 0.38(2) Uiso 1 1 d D . .
C61U C -0.1650(11) 0.3229(9) 0.5689(14) 0.26(2) Uiso 1 1 d D . .
C62U C -0.1587(14) 0.3112(12) 0.6260(14) 0.29(2) Uiso 1 1 d D . .
C63U C -0.1649(8) 0.3612(8) 0.5620(12) 0.163(12) Uiso 1 1 d D . .
B1 B 0.0249(3) 0.3026(3) 0.4075(5) 0.032(3) Uani 1 1 d . . .
F11B F 0.0508(2) 0.3139(2) 0.3844(3) 0.065(2) Uani 1 1 d . . .
F12B F 0.0293(2) 0.2684(2) 0.4246(3) 0.061(2) Uani 1 1 d . . .
F13B F -0.00795(19) 0.3092(2) 0.3767(3) 0.055(2) Uani 1 1 d . . .
F14B F 0.0293(2) 0.32450(19) 0.4545(3) 0.0529(19) Uani 1 1 d . . .
B2 B 0.0976(4) 0.1568(4) 0.2548(6) 0.042(3) Uani 1 1 d . . .
F21B F 0.0712(2) 0.1493(3) 0.2122(4) 0.073(3) Uani 1 1 d . . .
F22B F 0.1106(2) 0.1918(2) 0.2529(4) 0.066(2) Uani 1 1 d . . .
F23B F 0.12623(19) 0.13429(19) 0.2567(3) 0.057(2) Uani 1 1 d . . .
F24B F 0.0877(2) 0.1530(2) 0.3029(3) 0.066(2) Uani 1 1 d . . .

loop_
_atom_site_aniso_label
_atom_site_aniso_U_11
_atom_site_aniso_U_22
_atom_site_aniso_U_33
_atom_site_aniso_U_23
_atom_site_aniso_U_13
_atom_site_aniso_U_12
Pd1 0.0389(5) 0.0308(5) 0.0336(5) -0.0062(4) 0.0107(4) -0.0018(4)
N1 0.042(5) 0.028(5) 0.030(5) -0.007(4) 0.007(4) 0.001(4)
N2 0.034(5) 0.039(6) 0.034(5) -0.007(4) 0.012(4) -0.006(4)
Pd2 0.0469(5) 0.0415(5) 0.0271(5) 0.0024(4) 0.0053(4) 0.0025(4)
N3 0.070(8) 0.065(8) 0.021(5) 0.006(5) 0.013(5) -0.001(6)
N4 0.061(7) 0.070(8) 0.026(5) 0.008(5) -0.005(5) 0.014(6)
Pd3 0.0429(5) 0.0374(5) 0.0290(5) -0.0013(4) 0.0021(4) -0.0070(4)
N5 0.044(6) 0.041(6) 0.030(5) 0.008(4) 0.009(4) -0.008(5)
N6 0.062(7) 0.036(6) 0.042(6) -0.007(5) 0.010(5) 0.008(5)
Pd4 0.0424(6) 0.0343(5) 0.0565(6) 0.0008(5) 0.0067(5) 0.0097(4)
N7 0.034(5) 0.027(5) 0.047(6) -0.008(4) 0.002(5) 0.011(4)
N8 0.045(6) 0.027(6) 0.084(9) 0.000(6) 0.007(6) 0.008(5)
Pd5 0.0375(5) 0.0382(5) 0.0497(6) -0.0036(4) 0.0081(4) 0.0121(4)
N9 0.043(6) 0.033(5) 0.043(6) -0.008(5) 0.004(5) 0.013(4)
N10 0.026(5) 0.038(6) 0.041(6) -0.003(4) 0.005(4) 0.012(4)
Pd6X 0.0591(7) 0.0243(19) 0.042(2) 0.0002(14) 0.0150(16) 0.0065(12)
Pd6Y 0.0591(7) 0.0243(19) 0.042(2) 0.0002(14) 0.0150(16) 0.0065(12)
N11 0.043(6) 0.050(7) 0.032(5) 0.007(5) 0.009(5) -0.003(5)
N12 0.050(6) 0.036(6) 0.053(7) -0.007(5) 0.018(5) -0.010(5)
N13 0.040(5) 0.029(5) 0.031(5) -0.008(4) 0.005(4) -0.002(4)
N14 0.040(6) 0.022(5) 0.061(7) -0.010(5) 0.015(5) -0.002(4)
N15 0.056(7) 0.061(8) 0.065(8) 0.009(6) 0.023(6) 0.017(6)
N16 0.038(6) 0.044(6) 0.050(6) 0.003(5) 0.010(5) -0.002(5)
N17 0.046(6) 0.037(6) 0.048(6) -0.012(5) 0.014(5) 0.010(5)
N18 0.043(6) 0.030(5) 0.066(7) -0.015(5) 0.016(5) -0.003(4)
N19 0.045(6) 0.064(8) 0.052(7) -0.009(6) 0.016(5) 0.007(6)
N20 0.060(8) 0.078(9) 0.070(9) -0.005(7) 0.004(7) -0.017(7)
N21 0.072(8) 0.035(6) 0.078(9) 0.011(6) 0.022(7) 0.008(6)
N22 0.050(6) 0.028(5) 0.017(4) -0.003(4) -0.001(4) -0.004(4)
C1 0.036(6) 0.028(6) 0.029(6) -0.011(5) 0.006(5) -0.001(5)
C2 0.033(6) 0.034(6) 0.035(6) -0.013(5) 0.000(5) 0.003(5)
C3 0.043(7) 0.032(6) 0.033(6) -0.012(5) 0.018(5) 0.002(5)
C4 0.031(6) 0.041(7) 0.038(7) -0.001(6) -0.001(5) 0.001(5)
C5 0.030(6) 0.026(6) 0.037(6) -0.006(5) 0.007(5) 0.006(4)
C6 0.045(7) 0.039(7) 0.047(8) 0.001(6) 0.008(6) 0.003(6)
C7 0.048(7) 0.022(6) 0.063(9) -0.008(6) 0.017(7) -0.004(5)
C8 0.052(7) 0.034(6) 0.021(6) 0.003(5) -0.001(5) -0.015(5)
C9 0.033(6) 0.035(6) 0.038(7) 0.003(5) 0.004(5) 0.010(5)
C10 0.035(6) 0.029(6) 0.039(7) -0.009(5) 0.006(5) 0.006(5)
C11 0.029(6) 0.046(8) 0.067(9) -0.026(7) 0.018(6) -0.005(5)
C12 0.041(7) 0.047(8) 0.039(7) 0.003(6) 0.003(5) -0.016(6)
C13 0.039(7) 0.038(7) 0.057(8) -0.005(6) 0.002(6) 0.006(5)
C14 0.047(7) 0.026(6) 0.027(6) 0.001(5) -0.002(5) -0.004(5)
C15 0.047(7) 0.024(6) 0.053(8) -0.008(6) 0.010(6) 0.007(5)
C16 0.044(7) 0.049(8) 0.026(6) 0.000(5) 0.001(5) -0.008(6)
C17 0.039(6) 0.025(6) 0.042(7) -0.004(5) 0.000(5) 0.007(5)
C18 0.049(7) 0.034(7) 0.047(8) 0.004(6) 0.012(6) -0.012(6)
C19 0.033(6) 0.034(6) 0.043(7) 0.004(5) 0.008(5) 0.001(5)
C20 0.040(6) 0.032(6) 0.038(7) -0.007(5) 0.011(5) -0.002(5)
C21 0.049(8) 0.038(7) 0.053(8) -0.014(6) 0.005(6) 0.010(6)
C22 0.036(7) 0.052(8) 0.049(8) -0.012(6) 0.005(6) 0.008(6)
C23 0.059(8) 0.031(6) 0.024(6) 0.004(5) 0.016(5) -0.001(5)
C24 0.049(8) 0.039(7) 0.059(9) -0.003(6) 0.012(7) 0.008(6)
C25 0.047(7) 0.033(7) 0.055(8) -0.013(6) 0.016(6) -0.008(5)
C26 0.070(9) 0.021(6) 0.024(6) -0.004(5) 0.001(6) 0.003(6)
C27 0.044(7) 0.050(8) 0.042(7) 0.002(6) -0.003(6) -0.020(6)
C28 0.060(9) 0.046(8) 0.059(9) -0.001(7) -0.002(7) -0.009(7)
C29 0.047(8) 0.025(6) 0.065(9) -0.014(6) 0.003(7) -0.002(5)
C30 0.050(8) 0.040(7) 0.051(8) -0.007(6) 0.004(6) 0.003(6)
C31 0.035(7) 0.051(8) 0.086(11) -0.021(8) 0.016(7) -0.015(6)
C32 0.122(17) 0.068(12) 0.093(14) 0.047(11) 0.011(12) 0.051(12)
C33 0.044(7) 0.044(7) 0.034(7) -0.003(6) 0.006(5) -0.012(6)
C34 0.055(9) 0.059(10) 0.088(12) -0.040(9) 0.029(8) -0.018(7)
C35 0.038(7) 0.039(7) 0.049(8) -0.016(6) 0.004(6) 0.011(5)
C36 0.042(7) 0.041(7) 0.048(8) -0.007(6) 0.003(6) 0.008(6)
C37 0.044(7) 0.049(8) 0.046(8) 0.007(6) 0.008(6) -0.015(6)
C38 0.058(9) 0.027(7) 0.079(11) -0.009(7) 0.006(8) 0.000(6)
C39 0.059(8) 0.029(7) 0.060(9) -0.008(6) 0.021(7) -0.008(6)
C40 0.060(9) 0.039(8) 0.065(10) -0.012(7) 0.001(7) 0.011(7)
C41 0.032(7) 0.081(12) 0.094(13) 0.003(10) 0.008(8) 0.001(7)
C42 0.058(8) 0.042(8) 0.047(8) -0.007(6) 0.004(6) 0.008(6)
C43 0.041(8) 0.095(13) 0.109(15) 0.046(12) 0.030(9) 0.020(8)
C44 0.077(12) 0.066(11) 0.109(15) 0.039(11) 0.006(11) 0.027(10)
C45 0.084(10) 0.037(7) 0.017(6) -0.006(5) 0.015(6) -0.007(7)
C46 0.053(15) 0.061(17) 0.011(10) 0.010(11) 0.000(10) -0.017(13)
C47 0.039(13) 0.056(17) 0.027(12) 0.000(11) 0.013(10) -0.008(11)
C48 0.049(15) 0.071(19) 0.019(11) -0.012(12) 0.006(10) 0.016(13)
C49 0.045(14) 0.069(18) 0.027(12) 0.006(12) 0.019(11) 0.016(13)
C50 0.041(7) 0.035(7) 0.063(9) 0.002(7) 0.001(6) 0.001(6)
C51 0.026(12) 0.047(16) 0.065(18) 0.001(13) 0.010(12) 0.006(11)
C52 0.049(15) 0.040(15) 0.057(17) -0.010(13) 0.018(13) 0.005(12)
C53 0.021(13) 0.041(16) 0.13(3) -0.007(18) 0.017(15) 0.007(11)
C54 0.041(14) 0.064(18) 0.038(14) 0.020(13) 0.023(11) 0.020(12)
N1C 0.068(11) 0.048(10) 0.061(11) 0.000 0.007(9) 0.000
C1C 0.065(15) 0.048(13) 0.054(14) -0.012(10) 0.009(12) 0.005(12)
C2C 0.086(17) 0.069(15) 0.061(14) -0.002(12) -0.008(13) -0.006(14)
C3C 0.10(2) 0.109(18) 0.071(15) 0.037(14) 0.001(15) -0.005(17)
C4C 0.13(4) 0.16(4) 0.10(2) 0.03(2) 0.04(3) -0.02(3)
C5C 0.054(10) 0.080(18) 0.082(17) 0.005(15) 0.010(14) -0.023(13)
C6C 0.055(10) 0.091(19) 0.061(16) -0.015(15) 0.001(13) 0.012(13)
C7C 0.053(11) 0.080(17) 0.068(17) -0.009(14) 0.001(15) -0.003(15)
C8C 0.040(14) 0.043(15) 0.11(2) -0.022(14) 0.024(14) 0.000(11)
C1C' 0.065(15) 0.039(13) 0.054(11) 0.003(11) -0.002(12) 0.018(12)
C2C' 0.093(18) 0.067(17) 0.059(12) 0.017(13) 0.010(13) -0.008(15)
C3C' 0.079(18) 0.078(18) 0.062(13) 0.029(14) 0.006(13) -0.004(14)
C4C' 0.09(3) 0.14(4) 0.07(2) 0.06(2) -0.02(2) 0.00(3)
C5C' 0.058(15) 0.080(17) 0.067(16) -0.022(13) 0.002(13) 0.000(12)
C6C' 0.050(12) 0.101(19) 0.063(17) -0.014(13) -0.006(12) -0.009(12)
C7C' 0.074(16) 0.093(19) 0.090(19) -0.028(16) -0.009(16) 0.003(14)
C8C' 0.076(14) 0.07(2) 0.13(3) -0.02(2) -0.01(2) 0.023(19)
S1A 0.0553(19) 0.0328(16) 0.0415(18) 0.0020(14) 0.0101(15) 0.0020(14)
S2A 0.123(4) 0.093(4) 0.072(3) -0.023(3) 0.018(3) -0.031(3)
S3A 0.088(3) 0.057(3) 0.130(5) 0.010(3) 0.041(3) 0.005(2)
S4A 0.070(2) 0.052(2) 0.046(2) -0.0022(17) 0.0003(18) 0.0117(18)
S5A 0.0371(17) 0.066(2) 0.053(2) -0.0126(18) 0.0026(15) 0.0016(16)
S6A 0.081(6) 0.066(6) 0.084(4) 0.008(4) 0.040(4) 0.006(4)
S6B 0.081(6) 0.066(6) 0.084(4) 0.008(4) 0.040(4) 0.006(4)
S7A 0.146(6) 0.065(3) 0.125(5) 0.004(3) 0.042(4) 0.018(3)
S8A 0.153(7) 0.174(8) 0.150(7) -0.040(6) 0.094(6) -0.003(6)
S9S 0.173(6) 0.089(4) 0.086(4) -0.022(3) 0.063(4) -0.008(4)
B1 0.035(7) 0.024(6) 0.039(7) 0.004(5) 0.009(6) 0.003(5)
F11B 0.068(5) 0.078(6) 0.051(5) 0.005(4) 0.019(4) -0.014(4)
F12B 0.061(5) 0.047(5) 0.070(5) -0.007(4) 0.008(4) 0.000(4)
F13B 0.053(4) 0.049(4) 0.054(5) 0.000(4) -0.002(4) -0.008(4)
F14B 0.064(5) 0.049(4) 0.041(4) -0.012(3) 0.004(4) -0.015(4)
B2 0.031(7) 0.046(9) 0.047(9) -0.003(7) 0.006(6) 0.004(6)
F21B 0.052(5) 0.087(7) 0.069(6) -0.002(5) -0.003(4) 0.005(5)
F22B 0.081(6) 0.044(5) 0.075(6) 0.001(4) 0.025(5) 0.007(4)
F23B 0.048(4) 0.046(4) 0.071(5) -0.008(4) 0.002(4) 0.008(4)
F24B 0.072(6) 0.061(5) 0.065(6) -0.001(4) 0.022(5) 0.008(4)

loop_
_atom_type_symbol
_atom_type_description
_atom_type_scat_dispersion_real
_atom_type_scat_dispersion_imag
_atom_type_scat_source
C C 0.0033 0.0016 'International Tables Vol C Tables 4.2.6.8 and 6.1.1.4'
H H 0.0000 0.0000 'International Tables Vol C Tables 4.2.6.8 and 6.1.1.4'
B B 0.0013 0.0007 'International Tables Vol C Tables 4.2.6.8 and 6.1.1.4'
N N 0.0061 0.0033 'International Tables Vol C Tables 4.2.6.8 and 6.1.1.4'
O O 0.0106 0.0060 'International Tables Vol C Tables 4.2.6.8 and 6.1.1.4'
F F 0.0171 0.0103 'International Tables Vol C Tables 4.2.6.8 and 6.1.1.4'
S S 0.1246 0.1234 'International Tables Vol C Tables 4.2.6.8 and 6.1.1.4'
Pd Pd -0.9988 1.0072 'International Tables Vol C Tables 4.2.6.8 and 6.1.1.4'

loop_
_geom_angle_atom_site_label_1
_geom_angle_atom_site_label_2
_geom_angle_atom_site_label_3
_geom_angle
_geom_angle_site_symmetry_1
_geom_angle_site_symmetry_3
N18 Pd1 N12 83.8(4) . .
N18 Pd1 N1 92.6(4) . .
N12 Pd1 N1 176.4(4) . .
N18 Pd1 N2 177.0(4) . .
N12 Pd1 N2 93.2(4) . .
N1 Pd1 N2 90.4(4) . .
C3 N1 C2 116.6(10) . .
C3 N1 Pd1 121.6(7) . .
C2 N1 Pd1 121.4(8) . .
C14 N2 C23 119.3(10) . .
C14 N2 Pd1 120.5(8) . .
C23 N2 Pd1 119.9(8) . .
N3 Pd2 N13 178.3(4) . .
N3 Pd2 N4 85.6(5) . .
N13 Pd2 N4 92.8(4) . .
N3 Pd2 N11 91.7(4) . .
N13 Pd2 N11 89.8(4) . .
N4 Pd2 N11 177.2(4) . .
C21Y N3 C21X 27(2) . .
C21Y N3 Pd2 108.6(19) . .
C21X N3 Pd2 102.2(11) . .
C22X N4 C22Y 26.7(14) . .
C22X N4 Pd2 111.2(12) . .
C22Y N4 Pd2 102.7(14) . .
C22X C21X N3 115(2) . .
N4 C22X C21X 98(2) . .
C22Y C21Y N3 111(4) . .
C21Y C22Y N4 114(3) . .
N16 Pd3 N22 174.1(4) . .
N16 Pd3 N5 92.9(4) . .
N22 Pd3 N5 90.3(4) . .
N16 Pd3 N6 84.1(4) . .
N22 Pd3 N6 92.6(4) . .
N5 Pd3 N6 176.6(4) . .
C16 N5 C12 114.9(11) . .
C16 N5 Pd3 125.9(9) . .
C12 N5 Pd3 119.0(8) . .
C38 N6 Pd3 108.8(8) . .
N20 Pd4 N21 83.5(5) . .
N20 Pd4 N8 176.7(5) . .
N21 Pd4 N8 93.2(5) . .
N20 Pd4 N7 93.9(5) . .
N21 Pd4 N7 176.7(4) . .
N8 Pd4 N7 89.4(4) . .
C35 N7 C22 117.3(11) . .
C35 N7 Pd4 121.9(8) . .
C22 N7 Pd4 120.8(10) . .
C15 N8 C13 117.6(12) . .
C15 N8 Pd4 119.7(9) . .
C13 N8 Pd4 122.4(11) . .
N9 Pd5 N19 174.8(4) . .
N9 Pd5 N15 91.9(5) . .
N19 Pd5 N15 83.2(5) . .
N9 Pd5 N10 90.3(4) . .
N19 Pd5 N10 94.6(4) . .
N15 Pd5 N10 176.1(5) . .
C21 N9 C24 117.7(11) . .
C21 N9 Pd5 123.2(8) . .
C24 N9 Pd5 119.0(8) . .
C35 N10 C17 117.6(11) . .
C35 N10 Pd5 122.1(8) . .
C17 N10 Pd5 120.2(8) . .
N14 Pd6X N62X 171.7(8) . .
N14 Pd6X N61X 97.7(8) . .
N62X Pd6X N61X 83.4(9) . .
N14 Pd6X N17 89.6(4) . .
N62X Pd6X N17 88.3(7) . .
N61X Pd6X N17 170.0(9) . .
C61X N61X Pd6X 106.7(18) . .
C62X N62X Pd6X 113.6(17) . .
C62X C61X N61X 115(3) . .
C61X C62X N62X 107(3) . .
N17 Pd6Y N62Y 104.1(13) . .
N17 Pd6Y N61Y 161.7(15) . .
N62Y Pd6Y N61Y 83.1(18) . .
N17 Pd6Y N14 86.9(6) . .
N62Y Pd6Y N14 157.1(14) . .
N61Y Pd6Y N14 81.0(13) . .
C61Y N61Y Pd6Y 107(3) . .
C62Y N62Y Pd6Y 113(3) . .
C62Y C61Y N61Y 113(5) . .
C61Y C62Y N62Y 106(5) . .
C16 N11 C33 118.5(11) . .
C16 N11 Pd2 121.1(8) . .
C33 N11 Pd2 119.9(9) . .
C39 N12 Pd1 108.4(8) . .
C3 N13 C4 118.7(10) . .
C3 N13 Pd2 119.8(8) . .
C4 N13 Pd2 121.4(8) . .
C15 N14 C29 116.3(12) . .
C15 N14 Pd6X 122.2(9) . .
C29 N14 Pd6X 121.5(10) . .
C15 N14 Pd6Y 125.4(9) . .
C29 N14 Pd6Y 117.8(10) . .
Pd6X N14 Pd6Y 7.1(4) . .
C43 N15 Pd5 107.4(10) . .
C34 N16 Pd3 106.8(8) . .
C24 N17 C36 118.6(11) . .
C24 N17 Pd6Y 122.4(10) . .
C36 N17 Pd6Y 118.8(9) . .
C24 N17 Pd6X 117.0(9) . .
C36 N17 Pd6X 124.3(9) . .
Pd6Y N17 Pd6X 9.5(4) . .
C31 N18 Pd1 108.5(8) . .
C41 N19 Pd5 109.4(9) . .
C32 N20 Pd4 107.9(11) . .
C44 N21 Pd4 110.4(10) . .
C14 N22 C8 117.9(10) . .
C14 N22 Pd3 124.0(7) . .
C8 N22 Pd3 117.9(8) . .
C2 C1 C4 117.1(10) . .
C2 C1 C9 120.8(11) . .
C4 C1 C9 122.0(10) . .
N1 C2 C1 121.3(11) . .
N13 C3 N1 124.8(10) . .
N13 C4 C1 121.4(11) . .
C22 C5 C17 117.1(11) . .
C22 C5 C10 121.1(11) . .
C17 C5 C10 121.7(10) . .
C36 C6 C21 115.9(12) . .
C36 C6 C30 124.5(12) . .
C21 C6 C30 119.5(11) . .
C13 C7 C29 116.5(12) . .
C13 C7 C50 124.2(13) . .
C29 C7 C50 119.3(12) . .
N22 C8 C26 121.6(11) . .
C19 C9 C25 118.3(11) . .
C19 C9 C1 122.6(11) . .
C25 C9 C1 119.0(11) . .
C11 C10 C20 121.3(10) . .
C11 C10 C5 119.1(10) . .
C20 C10 C5 119.5(10) . .
C10 C11 C25 117.6(11) . .
N5 C12 C18 123.8(12) . .
N8 C13 C7 121.2(14) . .
N2 C14 N22 122.3(10) . .
N8 C15 N14 125.6(12) . .
N11 C16 N5 125.7(12) . .
N10 C17 C5 120.3(11) . .
C12 C18 C33 116.2(12) . .
C12 C18 C27 121.4(12) . .
C33 C18 C27 122.3(12) . .
C9 C19 C20 120.5(11) . .
C19 C20 C10 120.1(11) . .
N9 C21 C6 122.3(12) . .
N7 C22 C5 122.7(13) . .
C26 C23 N2 121.8(11) . .
N17 C24 N9 122.3(12) . .
C11 C25 C9 122.2(11) . .
C23 C26 C8 117.0(10) . .
C23 C26 C45 122.8(13) . .
C8 C26 C45 120.1(12) . .
C37 C27 C28 120.0(12) . .
C37 C27 C18 121.2(12) . .
C28 C27 C18 118.5(12) . .
C27 C28 C40 120.1(13) . 2
N14 C29 C7 122.6(13) . .
C40 C30 C42 118.8(12) . .
C40 C30 C6 120.4(12) . .
C42 C30 C6 120.7(12) . .
C39 C31 N18 105.4(10) . .
C44 C32 N20 103.9(14) . .
N11 C33 C18 120.7(12) . .
N16 C34 C38 109.4(11) . .
N7 C35 N10 124.9(11) . .
C6 C36 N17 122.8(12) . .
C27 C37 C42 120.8(12) . 2
N6 C38 C34 107.0(12) . .
C31 C39 N12 107.9(10) . .
C28 C40 C30 120.5(13) 2 .
N19 C41 C43 105.4(13) . .
C30 C42 C37 119.6(12) . 2
N15 C43 C41 110.3(12) . .
N21 C44 C32 109.2(15) . .
C46 C45 C47 69.0(17) . .
C46 C45 C26 126.1(17) . .
C47 C45 C26 125.1(15) . .
C46 C45 C48 116.4(17) . .
C47 C45 C48 65.6(17) . .
C26 C45 C48 116.1(14) . .
C45 C46 C47 127(2) . 2
C45 C46 C48 96(2) . 2
C47 C46 C48 47.8(14) 2 2
C45 C47 C46 119(2) . 2
C49 C48 C45 120(2) . .
C49 C48 C46 46.2(15) . 2
C45 C48 C46 81.6(14) . 2
C48 C49 C45 115(2) . 2
C53 C50 C52 94.1(19) . .
C53 C50 C51 57.2(17) . .
C52 C50 C51 123.6(18) . .
C53 C50 C54 119.3(18) . .
C52 C50 C54 57.2(17) . .
C51 C50 C54 93.2(17) . .
C53 C50 C7 118.6(16) . .
C52 C50 C7 117.4(16) . .
C51 C50 C7 119.0(15) . .
C54 C50 C7 122.1(16) . .
C50 C51 C54 119(2) . 2
C50 C52 C53 117(2) . 2
C50 C53 C52 122(3) . 2
C50 C54 C51 119(2) . 2
C1C' N1C C1C' 66(2) 2 .
C1C' N1C C5C 157.0(16) 2 2
C1C' N1C C5C 117.5(17) . 2
C1C' N1C C5C 117.5(17) 2 .
C1C' N1C C5C 157.0(16) . .
C5C N1C C5C 69(2) 2 .
C1C' N1C C1C 51.3(14) 2 2
C1C' N1C C1C 110.0(17) . 2
C5C N1C C1C 110.5(18) 2 2
C5C N1C C1C 85.9(18) . 2
C1C' N1C C1C 110.0(17) 2 .
C1C' N1C C1C 51.3(14) . .
C5C N1C C1C 85.9(18) 2 .
C5C N1C C1C 110.5(17) . .
C1C N1C C1C 161(2) 2 .
C1C' N1C C5C' 89.7(17) 2 .
C1C' N1C C5C' 101.9(18) . .
C5C N1C C5C' 110.6(17) 2 .
C5C N1C C5C' 56.7(16) . .
C1C N1C C5C' 105.3(16) 2 .
C1C N1C C5C' 77.1(16) . .
C1C' N1C C5C' 101.9(18) 2 2
C1C' N1C C5C' 89.7(17) . 2
C5C N1C C5C' 56.7(16) 2 2
C5C N1C C5C' 110.6(17) . 2
C1C N1C C5C' 77.1(16) 2 2
C1C N1C C5C' 105.3(16) . 2
C5C' N1C C5C' 166(3) . 2
C2C C1C N1C 128(3) . .
C1C C2C C3C 154(5) . .
C2C C3C C4C 104(4) . .
C6C C5C N1C 123(3) . .
C5C C6C C7C 173(4) . .
C6C C7C C8C 118(3) . .
C2C' C1C' N1C 125(3) . .
C1C' C2C' C3C' 167(5) . .
C2C' C3C' C4C' 119(4) . .
C6C' C5C' N1C 120(3) . .
C5C' C6C' C7C' 108(3) . .
C6C' C7C' C8C' 109(3) . .
O11A S1A O12A 115.1(6) . .
O11A S1A O13A 115.9(6) . .
O12A S1A O13A 112.7(6) . .
O11A S1A C1A 104.3(6) . .
O12A S1A C1A 102.4(5) . .
O13A S1A C1A 104.3(5) . .
F11A C1A F12A 107.3(9) . .
F11A C1A F13A 105.6(9) . .
F12A C1A F13A 105.0(9) . .
F11A C1A S1A 113.4(8) . .
F12A C1A S1A 113.2(8) . .
F13A C1A S1A 111.7(8) . .
O21A S2A O23A 117.8(11) . .
O21A S2A O22A 115.4(11) . .
O23A S2A O22A 108.4(9) . .
O21A S2A C2A 107.5(12) . .
O23A S2A C2A 107.7(10) . .
O22A S2A C2A 98.0(11) . .
F22A C2A F23A 110(2) . .
F22A C2A F21A 100.2(19) . .
F23A C2A F21A 108(2) . .
F22A C2A S2A 110.1(17) . .
F23A C2A S2A 113.6(17) . .
F21A C2A S2A 113.9(18) . .
O32A S3A O33A 110.8(10) . .
O32A S3A O31A 111.3(10) . .
O33A S3A O31A 114.6(10) . .
F31A C3A F32A 108(2) . .
F31A C3A F33A 106(2) . .
F32A C3A F33A 98(2) . .
O42A S4A O41A 114.7(8) . .
O42A S4A O43A 116.7(8) . .
O41A S4A O43A 108.9(8) . .
O42A S4A C4A 103.9(8) . .
O41A S4A C4A 104.9(9) . .
O43A S4A C4A 106.6(8) . .
F41A C4A F42A 112.8(15) . .
F41A C4A F43A 105.2(15) . .
F42A C4A F43A 107.0(15) . .
F41A C4A S4A 111.9(13) . .
F42A C4A S4A 114.6(13) . .
F43A C4A S4A 104.3(13) . .
O51A S5A O53A 116.4(7) . .
O51A S5A O52A 114.2(7) . .
O53A S5A O52A 114.7(6) . .
O51A S5A C5A 101.3(8) . .
O53A S5A C5A 104.5(7) . .
O52A S5A C5A 103.2(8) . .
F51A C5A F52A 101.2(15) . .
F51A C5A F53A 107.4(15) . .
F52A C5A F53A 108.7(14) . .
F51A C5A S5A 115.2(13) . .
F52A C5A S5A 111.2(12) . .
F53A C5A S5A 112.4(12) . .
O63A S6A O62A 111.8(12) . .
O63A S6A O61A 113.9(12) . .
O62A S6A O61A 113.6(13) . .
O63A S6A C6A 108.6(11) . .
O62A S6A C6A 104.1(11) . .
O61A S6A C6A 103.8(11) . .
F61A C6A F62A 111.3(17) . .
F61A C6A F63A 103.3(18) . .
F62A C6A F63A 106.9(17) . .
F61A C6A S6A 111.8(14) . .
F62A C6A S6A 112.6(14) . .
F63A C6A S6A 110.4(16) . .
O63B S6B O61B 117.3(14) . .
O63B S6B O62B 107.9(15) . .
O61B S6B O62B 105.4(15) . .
O63B S6B C6B 109.7(12) . .
O61B S6B C6B 109.9(13) . .
O62B S6B C6B 105.8(14) . .
F61B C6B F62B 111.8(19) . .
F61B C6B F63B 103.8(19) . .
F62B C6B F63B 103.3(19) . .
F61B C6B S6B 116.9(16) . .
F62B C6B S6B 112.1(16) . .
F63B C6B S6B 107.4(17) . .
O71A S7A O72A 119.4(12) . .
O71A S7A O73A 108.9(12) . .
O72A S7A O73A 111.0(12) . .
O71A S7A C7A 107.7(11) . .
O72A S7A C7A 107.2(11) . .
O73A S7A C7A 100.9(11) . .
S7A O73A F22D 144(3) . 6
F71A C7A F72A 118(2) . .
F71A C7A F73A 100.8(18) . .
F72A C7A F73A 107.6(19) . .
F71A C7A S7A 111.6(17) . .
F72A C7A S7A 109.2(16) . .
F73A C7A S7A 109.4(17) . .
O81A S8A O82A 121.5(17) . .
O81A S8A O83A 107.2(16) . .
O82A S8A O83A 107.7(14) . .
O81A S8A C8A 115.1(16) . .
O82A S8A C8A 104.0(12) . .
O83A S8A C8A 98.9(12) . .
F81A C8A F83A 102.5(18) . .
F81A C8A F82A 118(2) . .
F83A C8A F82A 102.6(18) . .
F81A C8A S8A 117.4(18) . .
F83A C8A S8A 112.6(16) . .
F82A C8A S8A 102.6(16) . .
O91A S9S O93A 112.8(15) . .
O91A S9S O92A 110.2(15) . .
O93A S9S O92A 114.7(11) . .
O91A S9S C9A 111.7(15) . .
O93A S9S C9A 108.7(11) . .
O92A S9S C9A 97.8(12) . .
F91A C9A F92A 114(2) . .
F91A C9A F93A 106(2) . .
F92A C9A F93A 106(2) . .
F91A C9A S9S 112(2) . .
F92A C9A S9S 112(2) . .
F93A C9A S9S 107(2) . .
O22C S2C O21C 116(2) . .
O22C S2C O23C 107.0(19) . .
O21C S2C O23C 113(2) . .
O22C S2C C12C 108.4(17) . .
O21C S2C C12C 108.3(17) . .
O23C S2C C12C 103.6(17) . .
F21C C12C F22C 109(2) . .
F21C C12C F23C 104(2) . .
F22C C12C F23C 107(2) . .
F21C C12C S2C 112.2(18) . .
F22C C12C S2C 113.4(18) . .
F23C C12C S2C 110.2(18) . .
C12C F21C C32S 115(3) . 2
O23D S2D O22D 116(2) . .
O23D S2D O21D 115(2) . .
O22D S2D O21D 110.7(19) . .
O23D S2D C2D 103.4(17) . .
O22D S2D C2D 103.5(17) . .
O21D S2D C2D 107.5(18) . .
F21D C2D F22D 115(2) . .
F21D C2D F23D 107(2) . .
F22D C2D F23D 105(2) . .
F21D C2D S2D 106.9(18) . .
F22D C2D S2D 110.8(18) . .
F23D C2D S2D 112.5(19) . .
C2D F22D O73A 153(4) . 6_556
O1S C11S C13S 122.2(11) . .
O1S C11S C12S 120.5(12) . .
C13S C11S C12S 117.3(12) . .
O2S C21S C23S 125(2) . .
O2S C21S C22S 120(2) . .
C23S C21S C22S 112(2) . .
O3S C31S C33S 120(2) . .
O3S C31S C32S 125(2) . .
C33S C31S C32S 112(2) . .
C31S C32S F21C 92(3) . 2
C42S C41S O4S 109(4) . .
C42S C41S C43S 132(5) . .
O4S C41S C43S 119(4) . .
C53S C51S O5S 138(3) . .
C53S C51S C52S 104(3) . .
O5S C51S C52S 115(3) . .
O6S C61S C63S 122.6(19) . .
O6S C61S C62S 124.9(19) . .
C63S C61S C62S 112.5(18) . .
O6T C61T C63T 120(2) . .
O6T C61T C62T 121(2) . .
C63T C61T C62T 118(2) . .
O7S C71S C73S 122(2) . .
O7S C71S C72S 121(2) . .
C73S C71S C72S 116(2) . .
O8S C81S C83S 123(2) . .
O8S C81S C82S 123(2) . .
C83S C81S C82S 111(2) . .
O9S C91S C93S 116(3) . .
O9S C91S C92S 119(3) . .
C93S C91S C92S 111(2) . .
O13C S1C S1C 71(3) 2_556 2_556
O13C S1C O12C 20(6) 2_556 .
S1C S1C O12C 86(3) 2_556 .
O13C S1C O11C 122(5) 2_556 .
S1C S1C O11C 153(4) 2_556 .
O12C S1C O11C 113(2) . .
O13C S1C O13C 92(6) 2_556 .
S1C S1C O13C 44(3) 2_556 .
O12C S1C O13C 113(2) . .
O11C S1C O13C 110(2) . .
O13C S1C O12C 103(4) 2_556 2_556
S1C S1C O12C 48(2) 2_556 2_556
O12C S1C O12C 123(4) . 2_556
O11C S1C O12C 106(3) . 2_556
O13C S1C O12C 11(5) . 2_556
O13C S1C F13C 143(5) 2_556 .
S1C S1C F13C 94.1(17) 2_556 .
O12C S1C F13C 132(4) . .
O11C S1C F13C 87(3) . .
O13C S1C F13C 100(4) . .
O12C S1C F13C 90(3) 2_556 .
O13C O12C S1C 40(9) 2_556 .
O13C O12C S1C 27(10) 2_556 2_556
S1C O12C S1C 46(2) . 2_556
O12C O13C S1C 120(10) 2_556 2_556
O12C O13C S1C 142(10) 2_556 .
S1C O13C S1C 65(4) 2_556 .
O12C O13C O13C 171(10) 2_556 2_556
S1C O13C O13C 52(4) 2_556 2_556
S1C O13C O13C 36(3) . 2_556
F11C C11C F11C 169(4) . 2_556
F11C C11C F13C 83(2) . 2_556
F11C C11C F13C 90.7(18) 2_556 2_556
F11C C11C F13C 90.7(18) . .
F11C C11C F13C 83(2) 2_556 .
F13C C11C F13C 113(3) 2_556 .
F11C C11C F12C 110(2) . .
F11C C11C F12C 79(2) 2_556 .
F13C C11C F12C 146.9(16) 2_556 .
F13C C11C F12C 96.8(18) . .
F11C C11C F12C 79(2) . 2_556
F11C C11C F12C 110(2) 2_556 2_556
F13C C11C F12C 96.8(18) 2_556 2_556
F13C C11C F12C 146.9(16) . 2_556
F12C C11C F12C 59(3) . 2_556
C11C F11C F12C 51.2(15) . 2_556
F12C F12C C11C 60.5(16) 2_556 .
F12C F12C F11C 92(2) 2_556 2_556
C11C F12C F11C 49.7(12) . 2_556
C11C F13C S1C 104(2) . .
O0U C01U C03U 123(2) . .
O0U C01U C02U 120(2) . .
C03U C01U C02U 114.6(19) . .
O1U C11U C13U 122.8(18) . .
O1U C11U C12U 122.4(19) . .
C13U C11U C12U 114.8(18) . .
O2U C21U C22U 124(3) . .
O2U C21U C23U 115(2) . .
C22U C21U C23U 120(3) . .
O3U C31U C33U 125.5(18) . .
O3U C31U C32U 122.3(17) . .
C33U C31U C32U 112.2(17) . .
C42U C41U O4U 123(3) . .
C42U C41U C43U 129(3) . .
O4U C41U C43U 107(3) . .
O5U C51U C52U 119.0(16) . .
O5U C51U C53U 120.2(15) . .
C52U C51U C53U 120.3(17) . .
O6U C61U C63U 118(3) . .
O6U C61U C62U 117(3) . .
C63U C61U C62U 114(2) . .
F12B B1 F13B 113.1(10) . .
F12B B1 F11B 113.0(10) . .
F13B B1 F11B 112.6(10) . .
F12B B1 F14B 106.6(10) . .
F13B B1 F14B 106.7(9) . .
F11B B1 F14B 103.9(10) . .
F21B B2 F23B 110.5(12) . .
F21B B2 F24B 112.3(11) . .
F23B B2 F24B 107.6(11) . .
F21B B2 F22B 112.2(12) . .
F23B B2 F22B 106.0(10) . .
F24B B2 F22B 107.8(11) . .

loop_
_geom_bond_atom_site_label_1
_geom_bond_atom_site_label_2
_geom_bond_distance
_geom_bond_site_symmetry_2
Pd1 N18 2.014(10) .
Pd1 N12 2.020(10) .
Pd1 N1 2.039(9) .
Pd1 N2 2.057(9) .
N1 C3 1.347(14) .
N1 C2 1.348(14) .
N2 C14 1.321(15) .
N2 C23 1.361(14) .
Pd2 N3 2.021(11) .
Pd2 N13 2.044(10) .
Pd2 N4 2.051(10) .
Pd2 N11 2.057(10) .
N3 C21Y 1.44(4) .
N3 C21X 1.58(3) .
N4 C22X 1.48(3) .
N4 C22Y 1.60(4) .
C21X C22X 1.51(5) .
C21Y C22Y 1.35(6) .
Pd3 N16 2.016(10) .
Pd3 N22 2.029(10) .
Pd3 N5 2.036(10) .
Pd3 N6 2.048(10) .
N5 C16 1.319(14) .
N5 C12 1.354(15) .
N6 C38 1.440(18) .
Pd4 N20 2.020(12) .
Pd4 N21 2.027(11) .
Pd4 N8 2.042(12) .
Pd4 N7 2.042(10) .
N7 C35 1.280(16) .
N7 C22 1.347(15) .
N8 C15 1.310(17) .
N8 C13 1.361(16) .
Pd5 N9 2.028(10) .
Pd5 N19 2.033(11) .
Pd5 N15 2.037(12) .
Pd5 N10 2.049(10) .
N9 C21 1.333(15) .
N9 C24 1.371(16) .
N10 C35 1.344(16) .
N10 C17 1.352(14) .
Pd6X N14 1.938(13) .
Pd6X N62X 1.996(16) .
Pd6X N61X 2.024(15) .
Pd6X N17 2.110(12) .
N61X C61X 1.51(4) .
N62X C62X 1.47(3) .
C61X C62X 1.41(4) .
Pd6Y N17 1.908(15) .
Pd6Y N62Y 1.96(2) .
Pd6Y N61Y 2.06(2) .
Pd6Y N14 2.232(15) .
N61Y C61Y 1.49(8) .
N62Y C62Y 1.53(6) .
C61Y C62Y 1.41(4) .
N11 C16 1.311(16) .
N11 C33 1.338(15) .
N12 C39 1.493(16) .
N13 C3 1.305(14) .
N13 C4 1.317(15) .
N14 C15 1.326(16) .
N14 C29 1.352(16) .
N15 C43 1.462(19) .
N16 C34 1.475(17) .
N17 C24 1.312(16) .
N17 C36 1.360(15) .
N18 C31 1.550(17) .
N19 C41 1.433(19) .
N20 C32 1.53(2) .
N21 C44 1.45(2) .
N22 C14 1.349(14) .
N22 C8 1.369(14) .
C1 C2 1.374(16) .
C1 C4 1.385(16) .
C1 C9 1.490(15) .
C5 C22 1.356(17) .
C5 C17 1.368(16) .
C5 C10 1.509(15) .
C6 C36 1.343(17) .
C6 C21 1.401(17) .
C6 C30 1.469(17) .
C7 C13 1.372(18) .
C7 C29 1.374(19) .
C7 C50 1.465(18) .
C8 C26 1.375(18) .
C9 C19 1.384(16) .
C9 C25 1.402(17) .
C10 C11 1.382(16) .
C10 C20 1.390(16) .
C11 C25 1.401(16) .
C12 C18 1.356(17) .
C18 C33 1.375(17) .
C18 C27 1.503(17) .
C19 C20 1.390(16) .
C23 C26 1.357(17) .
C26 C45 1.481(16) .
C27 C37 1.359(17) .
C27 C28 1.386(19) .
C28 C40 1.389(18) 2
C30 C40 1.392(19) .
C30 C42 1.396(18) .
C31 C39 1.460(18) .
C32 C44 1.52(3) .
C34 C38 1.50(2) .
C37 C42 1.404(17) 2
C40 C28 1.389(18) 2
C41 C43 1.50(2) .
C42 C37 1.404(17) 2
C45 C46 1.16(3) .
C45 C47 1.27(3) .
C45 C48 1.49(3) .
C46 C47 1.44(3) 2
C46 C48 2.03(3) 2
C47 C46 1.44(3) 2
C48 C49 1.40(3) .
C48 C46 2.03(3) 2
C49 C45 1.50(3) 2
C50 C53 1.35(4) .
C50 C52 1.35(3) .
C50 C51 1.36(3) .
C50 C54 1.40(3) .
C51 C54 1.46(3) 2
C52 C53 1.47(3) 2
C53 C52 1.47(3) 2
C54 C51 1.46(3) 2
N1C C1C' 1.530(18) 2
N1C C1C' 1.529(18) .
N1C C5C 1.531(19) 2
N1C C5C 1.531(19) .
N1C C1C 1.536(18) 2
N1C C1C 1.536(18) .
N1C C5C' 1.560(18) .
N1C C5C' 1.560(18) 2
C1C C2C 1.35(3) .
C2C C3C 1.44(3) .
C3C C4C 1.49(3) .
C5C C6C 1.36(3) .
C6C C7C 1.45(3) .
C7C C8C 1.49(3) .
C1C' C2C' 1.36(3) .
C2C' C3C' 1.45(3) .
C3C' C4C' 1.50(3) .
C5C' C6C' 1.34(3) .
C6C' C7C' 1.45(3) .
C7C' C8C' 1.50(3) .
S1A O11A 1.416(8) .
S1A O12A 1.426(8) .
S1A O13A 1.431(8) .
S1A C1A 1.789(10) .
C1A F11A 1.304(11) .
C1A F12A 1.340(11) .
C1A F13A 1.355(11) .
S2A O21A 1.341(18) .
S2A O23A 1.438(15) .
S2A O22A 1.580(17) .
S2A C2A 1.75(2) .
C2A F22A 1.31(2) .
C2A F23A 1.32(2) .
C2A F21A 1.34(2) .
S3A O32A 1.412(11) .
S3A O33A 1.424(10) .
S3A O31A 1.424(11) .
C3A F31A 1.285(15) .
C3A F32A 1.359(16) .
C3A F33A 1.363(15) .
S4A O42A 1.403(9) .
S4A O41A 1.417(10) .
S4A O43A 1.425(9) .
S4A C4A 1.763(13) .
C4A F41A 1.257(14) .
C4A F42A 1.335(14) .
C4A F43A 1.356(14) .
S5A O51A 1.398(12) .
S5A O53A 1.436(9) .
S5A O52A 1.438(12) .
S5A C5A 1.810(18) .
C5A F51A 1.307(19) .
C5A F52A 1.308(19) .
C5A F53A 1.327(18) .
S6A O63A 1.395(11) .
S6A O62A 1.434(12) .
S6A O61A 1.439(12) .
S6A C6A 1.764(13) .
C6A F61A 1.310(14) .
C6A F62A 1.329(14) .
C6A F63A 1.338(15) .
S6B O63B 1.390(12) .
S6B O61B 1.416(13) .
S6B O62B 1.463(13) .
S6B C6B 1.744(14) .
C6B F61B 1.293(14) .
C6B F62B 1.337(15) .
C6B F63B 1.358(15) .
S7A O71A 1.396(11) .
S7A O72A 1.420(11) .
S7A O73A 1.455(12) .
S7A C7A 1.771(14) .
O73A F22D 1.48(4) 6
C7A F71A 1.285(15) .
C7A F72A 1.317(15) .
C7A F73A 1.356(15) .
S8A O81A 1.392(13) .
S8A O82A 1.433(12) .
S8A O83A 1.455(12) .
S8A C8A 1.758(14) .
C8A F81A 1.279(15) .
C8A F83A 1.333(15) .
C8A F82A 1.339(15) .
S9S O91A 1.42(3) .
S9S O93A 1.470(17) .
S9S O92A 1.513(19) .
S9S C9A 1.78(3) .
C9A F91A 1.291(16) .
C9A F92A 1.319(16) .
C9A F93A 1.339(16) .
S2C O22C 1.419(2) .
S2C O21C 1.420(2) .
S2C O23C 1.420(2) .
S2C C12C 1.780(2) .
C12C F21C 1.320(2) .
C12C F22C 1.320(2) .
C12C F23C 1.321(2) .
F21C C32S 1.85(5) 2
S2D O23D 1.420(2) .
S2D O22D 1.420(2) .
S2D O21D 1.420(2) .
S2D C2D 1.780(2) .
C2D F21D 1.320(2) .
C2D F22D 1.320(2) .
C2D F23D 1.320(2) .
F22D O73A 1.48(4) 6_556
O1S C11S 1.235(12) .
C11S C13S 1.466(15) .
C11S C12S 1.496(16) .
O2S C21S 1.16(2) .
C21S C23S 1.49(3) .
C21S C22S 1.69(3) .
O3S C31S 1.282(17) .
C31S C33S 1.466(19) .
C31S C32S 1.493(19) .
C32S F21C 1.85(5) 2
O4S C41S 1.39(4) .
C41S C42S 1.35(5) .
C41S C43S 1.51(5) .
O5S C51S 1.56(5) .
C51S C53S 1.37(3) .
C51S C52S 1.67(5) .
O6S C61S 1.251(16) .
C61S C63S 1.446(18) .
C61S C62S 1.500(18) .
O6T C61T 1.276(17) .
C61T C63T 1.432(19) .
C61T C62T 1.493(19) .
O7S C71S 1.256(16) .
C71S C73S 1.451(19) .
C71S C72S 1.496(19) .
O8S C81S 1.252(16) .
C81S C83S 1.456(19) .
C81S C82S 1.519(19) .
O9S C91S 1.270(18) .
C91S C93S 1.46(2) .
C91S C92S 1.52(2) .
S1C O13C 1.06(7) 2_556
S1C S1C 1.37(6) 2_556
S1C O12C 1.428(14) .
S1C O11C 1.429(14) .
S1C O13C 1.434(14) .
S1C O12C 1.92(6) 2_556
S1C F13C 1.99(4) .
O12C O13C 0.57(9) 2_556
O12C S1C 1.92(6) 2_556
O13C O12C 0.57(9) 2_556
O13C S1C 1.06(7) 2_556
O13C O13C 1.82(9) 2_556
C11C F11C 1.329(15) .
C11C F11C 1.329(15) 2_556
C11C F13C 1.356(15) 2_556
C11C F13C 1.356(15) .
C11C F12C 1.358(16) .
C11C F12C 1.358(16) 2_556
F11C F12C 1.71(5) 2_556
F12C F12C 1.34(7) 2_556
F12C F11C 1.71(5) 2_556
O0U C01U 1.260(16) .
C01U C03U 1.443(18) .
C01U C02U 1.494(18) .
O1U C11U 1.22(2) .
C11U C13U 1.50(2) .
C11U C12U 1.50(3) .
O2U C21U 1.26(3) .
C21U C22U 1.42(3) .
C21U C23U 1.57(4) .
O3U C31U 1.227(14) .
C31U C33U 1.455(18) .
C31U C32U 1.504(17) .
O4U C41U 1.32(3) .
C41U C42U 1.31(3) .
C41U C43U 1.44(4) .
O5U C51U 1.229(17) .
C51U C52U 1.40(3) .
C51U C53U 1.51(2) .
O6U C61U 1.268(18) .
C61U C63U 1.456(19) .
C61U C62U 1.51(2) .
B1 F12B 1.360(14) .
B1 F13B 1.363(14) .
B1 F11B 1.370(15) .
B1 F14B 1.450(15) .
B2 F21B 1.347(16) .
B2 F23B 1.401(15) .
B2 F24B 1.405(17) .
B2 F22B 1.419(17) .
